data_4064724
loop_
_publ_author_name
'Miyazaki, Takamasa'
'Tanabe, Yoshiaki'
'Yuki, Masahiro'
'Miyake, Yoshihiro'
'Nishibayashi, Yoshiaki'

_publ_section_title
;
 Propargylic Substitution Reaction Catalyzed by Group IV (Ti, Zr, Hf)--Ru
 Heterobimetallic Complexes
;
_journal_issue 11
_journal_name_full Organometallics
_journal_page_first 3194
_journal_paper_doi 10.1021/om200292p
_journal_volume 30
_journal_year 2011
_chemical_formula_moiety 'C75 H65 B F24 Fe P2 Ru'
_chemical_formula_sum 'C75 H65 B F24 Fe P2 Ru'
_chemical_formula_weight 1651.97
_space_group_IT_number 2
_symmetry_cell_setting triclinic
_symmetry_Int_Tables_number 2
_symmetry_space_group_name_Hall '-P 1'
_symmetry_space_group_name_H-M 'P -1'
_atom_sites_solution_hydrogens geom
_atom_sites_solution_primary direct
_atom_sites_solution_secondary difmap
_cell_angle_alpha 110.2074(7)
_cell_angle_beta 109.2265(7)
_cell_angle_gamma 107.9684(7)
_cell_formula_units_Z 2
_cell_length_a 16.0143(3)
_cell_length_b 16.5647(3)
_cell_length_c 17.0842(4)
_cell_measurement_reflns_used 27334
_cell_measurement_temperature 93
_cell_measurement_theta_max 27.49
_cell_measurement_theta_min 3.02
_cell_volume 3530.56(13)
_computing_cell_refinement PROCESS-AUTO
_computing_data_collection PROCESS-AUTO
_computing_data_reduction PROCESS-AUTO
_computing_molecular_graphics 'CrystalStructure 4.0'
_computing_publication_material 'CrystalStructure 4.0 (Rigaku, 2010)'
_computing_structure_refinement 'CRYSTALS (Carruthers, et al., 1999)'
_computing_structure_solution SIR97
_diffrn_ambient_temperature 93
_diffrn_detector_area_resol_mean 7.143
_diffrn_measured_fraction_theta_full 0.964
_diffrn_measured_fraction_theta_max 0.964
_diffrn_measurement_device_type 'Rigaku Saturn70'
_diffrn_measurement_method \w
_diffrn_radiation_type 'Mo K\a'
_diffrn_radiation_wavelength 0.71075
_diffrn_reflns_av_R_equivalents 0.0350
_diffrn_reflns_limit_h_max 16
_diffrn_reflns_limit_h_min -20
_diffrn_reflns_limit_k_max 19
_diffrn_reflns_limit_k_min -21
_diffrn_reflns_limit_l_max 22
_diffrn_reflns_limit_l_min -22
_diffrn_reflns_number 29621
_diffrn_reflns_theta_full 27.48
_diffrn_reflns_theta_max 27.48
_diffrn_standards_number 0
_exptl_absorpt_coefficient_mu 0.572
_exptl_absorpt_correction_T_max 0.928
_exptl_absorpt_correction_T_min 0.814
_exptl_absorpt_correction_type multi-scan
_exptl_absorpt_process_details 'REQAB (Rigaku, 1998)'
_exptl_crystal_colour Red
_exptl_crystal_density_diffrn 1.554
_exptl_crystal_density_method 'not measured'
_exptl_crystal_description Block
_exptl_crystal_F_000 1672.00
_exptl_crystal_size_max 0.250
_exptl_crystal_size_mid 0.200
_exptl_crystal_size_min 0.130
_refine_diff_density_max 0.774
_refine_diff_density_min -0.736
_refine_ls_extinction_method none
_refine_ls_goodness_of_fit_ref 1.000
_refine_ls_hydrogen_treatment constr
_refine_ls_number_parameters 1002
_refine_ls_number_reflns 15607
_refine_ls_R_factor_gt 0.0433
_refine_ls_shift/su_max 0.000
_refine_ls_structure_factor_coef Fsqd
_refine_ls_weighting_details 'w = 1/[2.8900\s(Fo^2^)]/(4Fo^2^)'
_refine_ls_weighting_scheme calc
_refine_ls_wR_factor_ref 0.0857
_reflns_number_gt 13284
_reflns_number_total 15607
_reflns_threshold_expression F^2^>2.0\s(F^2^)
_cod_data_source_file om200292p_si_002.cif
_cod_data_source_block '_9'
_cod_original_cell_volume 3530.58(13)
_cod_database_code 4064724

loop_
_symmetry_equiv_pos_site_id
_symmetry_equiv_pos_as_xyz
1 +X,+Y,+Z
2 -X,-Y,-Z

loop_
_atom_site_label
_atom_site_type_symbol
_atom_site_fract_x
_atom_site_fract_y
_atom_site_fract_z
_atom_site_U_iso_or_equiv
_atom_site_adp_type
_atom_site_occupancy
_atom_site_symmetry_multiplicity
_atom_site_calc_flag
_atom_site_refinement_flags
Ru(1) Ru 0.265080(10) 0.870070(10) 0.597260(10) 0.00786(5) Uani 1.0 2 d .
Fe(1) Fe 0.24131(2) 0.74039(2) 0.78266(3) 0.01183(9) Uani 1.0 2 d .
P(1) P 0.33018(4) 0.94182(4) 0.76176(5) 0.01005(16) Uani 1.0 2 d .
P(2) P 0.12673(4) 0.74048(4) 0.56962(4) 0.01018(16) Uani 1.0 2 d .
F(1) F 1.02312(15) 1.04945(12) 1.32109(13) 0.0473(6) Uani 1.0 2 d .
F(2) F 1.13339(13) 1.07575(15) 1.27597(15) 0.0798(7) Uani 1.0 2 d .
F(3) F 1.05096(14) 1.15517(11) 1.27585(13) 0.0458(6) Uani 1.0 2 d .
F(4) F 0.87133(14) 1.03840(13) 0.92732(15) 0.0471(7) Uani 1.0 2 d .
F(5) F 0.73745(16) 0.98745(18) 0.93483(18) 0.0718(10) Uani 1.0 2 d .
F(6) F 0.76052(18) 0.89110(13) 0.83403(15) 0.0705(8) Uani 1.0 2 d .
F(7) F 0.88558(11) 0.63485(11) 0.70959(12) 0.0286(5) Uani 1.0 2 d .
F(8) F 0.76456(12) 0.66971(11) 0.67774(12) 0.0309(6) Uani 1.0 2 d .
F(9) F 0.73861(13) 0.52588(11) 0.59061(11) 0.0338(5) Uani 1.0 2 d .
F(10) F 0.49485(10) 0.34489(10) 0.72150(12) 0.0237(5) Uani 1.0 2 d .
F(11) F 0.57107(12) 0.28217(10) 0.65884(12) 0.0318(5) Uani 1.0 2 d .
F(12) F 0.60780(12) 0.32123(11) 0.80433(12) 0.0344(5) Uani 1.0 2 d .
F(13) F 0.45411(11) 0.59375(12) 0.91681(12) 0.0317(5) Uani 1.0 2 d .
F(14) F 0.48060(11) 0.71021(10) 1.04404(12) 0.0280(5) Uani 1.0 2 d .
F(15) F 0.42956(10) 0.56497(10) 1.02276(12) 0.0230(5) Uani 1.0 2 d .
F(16) F 0.71213(11) 0.67143(11) 1.32641(11) 0.0254(5) Uani 1.0 2 d .
F(17) F 0.81902(13) 0.63112(12) 1.29842(12) 0.0318(6) Uani 1.0 2 d .
F(18) F 0.85375(11) 0.78164(11) 1.36294(11) 0.0288(5) Uani 1.0 2 d .
F(19) F 0.89748(12) 0.42854(10) 1.07099(12) 0.0332(5) Uani 1.0 2 d .
F(20) F 0.99199(15) 0.53299(11) 1.21841(12) 0.0435(6) Uani 1.0 2 d .
F(21) F 1.05469(14) 0.47671(13) 1.13331(16) 0.0526(8) Uani 1.0 2 d .
F(22) F 1.27953(12) 0.77299(13) 1.16396(16) 0.0520(7) Uani 1.0 2 d .
F(23) F 1.24405(12) 0.89031(11) 1.20357(13) 0.0370(5) Uani 1.0 2 d .
F(24) F 1.20343(12) 0.80346(12) 1.05737(13) 0.0353(6) Uani 1.0 2 d .
C(1) C 0.34269(17) 0.80377(16) 0.60035(17) 0.0116(6) Uani 1.0 2 d .
C(2) C 0.40242(18) 0.76930(17) 0.59847(18) 0.0139(7) Uani 1.0 2 d .
C(3) C 0.46760(17) 0.73216(17) 0.60378(17) 0.0139(7) Uani 1.0 2 d .
C(4) C 0.46450(18) 0.66463(17) 0.64268(18) 0.0131(7) Uani 1.0 2 d .
C(5) C 0.37365(19) 0.60284(18) 0.63084(19) 0.0183(7) Uani 1.0 2 d .
C(6) C 0.3698(2) 0.54203(18) 0.6697(2) 0.0215(8) Uani 1.0 2 d .
C(7) C 0.45669(19) 0.54218(18) 0.72142(19) 0.0195(8) Uani 1.0 2 d .
C(8) C 0.54661(19) 0.60301(18) 0.73365(19) 0.0203(8) Uani 1.0 2 d .
C(9) C 0.55170(19) 0.66354(18) 0.69491(19) 0.0175(7) Uani 1.0 2 d .
C(10) C 0.54356(18) 0.76018(18) 0.57372(18) 0.0166(7) Uani 1.0 2 d .
C(11) C 0.57016(19) 0.69224(19) 0.52803(19) 0.0192(7) Uani 1.0 2 d .
C(12) C 0.6409(2) 0.7197(3) 0.5000(2) 0.0269(9) Uani 1.0 2 d .
C(13) C 0.6868(2) 0.8136(3) 0.5174(2) 0.0285(9) Uani 1.0 2 d .
C(14) C 0.6614(2) 0.8821(3) 0.5622(2) 0.0272(9) Uani 1.0 2 d .
C(15) C 0.58995(19) 0.85536(19) 0.5900(2) 0.0215(8) Uani 1.0 2 d .
C(16) C 0.34577(17) 0.87308(16) 0.82295(17) 0.0117(6) Uani 1.0 2 d .
C(17) C 0.38390(17) 0.80443(16) 0.80537(18) 0.0144(7) Uani 1.0 2 d .
C(18) C 0.38257(17) 0.76634(17) 0.86778(18) 0.0162(7) Uani 1.0 2 d .
C(19) C 0.34510(18) 0.81019(17) 0.92506(18) 0.0192(7) Uani 1.0 2 d .
C(20) C 0.32267(18) 0.87652(17) 0.89798(18) 0.0157(7) Uani 1.0 2 d .
C(21) C 0.45873(17) 1.04317(16) 0.83050(18) 0.0155(7) Uani 1.0 2 d .
C(22) C 0.53727(18) 1.01086(18) 0.82211(19) 0.0212(7) Uani 1.0 2 d .
C(23) C 0.25515(18) 0.99326(16) 0.80077(18) 0.0148(7) Uani 1.0 2 d .
C(24) C 0.31138(19) 1.08637(17) 0.90016(19) 0.0219(8) Uani 1.0 2 d .
C(25) C 0.12965(16) 0.69197(16) 0.65078(17) 0.0112(6) Uani 1.0 2 d .
C(26) C 0.15573(17) 0.61674(16) 0.65178(18) 0.0153(7) Uani 1.0 2 d .
C(27) C 0.14064(18) 0.59607(17) 0.72144(19) 0.0175(7) Uani 1.0 2 d .
C(28) C 0.10481(17) 0.65603(17) 0.76405(19) 0.0178(7) Uani 1.0 2 d .
C(29) C 0.09743(17) 0.71522(17) 0.72060(18) 0.0142(7) Uani 1.0 2 d .
C(30) C 0.06831(18) 0.62770(16) 0.45540(17) 0.0159(7) Uani 1.0 2 d .
C(31) C 0.13945(19) 0.59475(18) 0.42910(19) 0.0227(8) Uani 1.0 2 d .
C(32) C 0.01977(17) 0.76342(17) 0.55628(18) 0.0152(7) Uani 1.0 2 d .
C(33) C -0.08070(18) 0.67713(18) 0.52410(19) 0.0204(7) Uani 1.0 2 d .
C(34) C 0.35313(17) 0.98163(16) 0.56722(18) 0.0125(7) Uani 1.0 2 d .
C(35) C 0.29487(18) 1.01859(16) 0.60194(18) 0.0127(7) Uani 1.0 2 d .
C(36) C 0.19156(18) 0.95102(16) 0.53741(18) 0.0123(7) Uani 1.0 2 d .
C(37) C 0.18435(18) 0.87136(17) 0.46105(17) 0.0123(7) Uani 1.0 2 d .
C(38) C 0.28416(18) 0.89135(17) 0.47984(18) 0.0127(7) Uani 1.0 2 d .
C(39) C 0.46425(18) 1.03674(18) 0.60605(19) 0.0199(8) Uani 1.0 2 d .
C(40) C 0.33453(19) 1.11962(16) 0.68074(18) 0.0180(7) Uani 1.0 2 d .
C(41) C 0.10719(18) 0.97361(18) 0.53756(19) 0.0190(8) Uani 1.0 2 d .
C(42) C 0.09046(19) 0.79433(18) 0.36857(18) 0.0186(7) Uani 1.0 2 d .
C(43) C 0.31222(19) 0.83262(18) 0.41386(19) 0.0192(8) Uani 1.0 2 d .
C(44) C 0.86631(17) 0.81382(17) 1.03886(17) 0.0115(7) Uani 1.0 2 d .
C(45) C 0.93645(17) 0.89124(16) 1.13180(18) 0.0145(7) Uani 1.0 2 d .
C(46) C 0.96510(18) 0.98895(17) 1.15621(19) 0.0164(7) Uani 1.0 2 d .
C(47) C 0.92478(19) 1.01258(18) 1.0878(2) 0.0193(8) Uani 1.0 2 d .
C(48) C 0.85333(19) 0.93724(18) 0.9955(2) 0.0173(8) Uani 1.0 2 d .
C(49) C 0.82402(18) 0.83992(17) 0.97191(18) 0.0143(7) Uani 1.0 2 d .
C(50) C 1.0434(3) 1.0669(2) 1.2562(3) 0.0290(8) Uani 1.0 2 d .
C(51) C 0.8054(3) 0.9621(2) 0.9227(3) 0.0274(9) Uani 1.0 2 d .
C(52) C 0.77756(17) 0.61984(16) 0.90533(17) 0.0104(6) Uani 1.0 2 d .
C(53) C 0.80464(17) 0.63850(17) 0.84094(18) 0.0116(6) Uani 1.0 2 d .
C(54) C 0.75992(17) 0.56798(17) 0.74575(18) 0.0123(7) Uani 1.0 2 d .
C(55) C 0.68846(18) 0.47280(17) 0.71042(18) 0.0155(7) Uani 1.0 2 d .
C(56) C 0.66353(17) 0.45149(17) 0.77373(18) 0.0131(7) Uani 1.0 2 d .
C(57) C 0.70542(17) 0.52354(16) 0.86840(18) 0.0120(7) Uani 1.0 2 d .
C(58) C 0.78622(19) 0.59869(19) 0.68079(19) 0.0191(7) Uani 1.0 2 d .
C(59) C 0.58540(19) 0.35073(17) 0.73995(19) 0.0171(7) Uani 1.0 2 d .
C(60) C 0.76019(17) 0.68214(16) 1.06564(17) 0.0106(6) Uani 1.0 2 d .
C(61) C 0.65936(18) 0.66183(16) 1.01923(17) 0.0126(7) Uani 1.0 2 d .
C(62) C 0.59883(17) 0.65076(16) 1.06143(18) 0.0118(7) Uani 1.0 2 d .
C(63) C 0.63552(17) 0.65969(16) 1.15151(17) 0.0117(7) Uani 1.0 2 d .
C(64) C 0.73466(18) 0.68094(16) 1.19883(17) 0.0119(7) Uani 1.0 2 d .
C(65) C 0.79552(17) 0.69247(16) 1.15695(17) 0.0116(6) Uani 1.0 2 d .
C(66) C 0.49171(18) 0.62970(17) 1.01105(19) 0.0159(7) Uani 1.0 2 d .
C(67) C 0.77845(19) 0.69071(18) 1.29545(19) 0.0174(7) Uani 1.0 2 d .
C(68) C 0.93213(17) 0.68771(16) 1.06564(17) 0.0106(6) Uani 1.0 2 d .
C(69) C 0.92240(17) 0.60814(16) 1.08006(17) 0.0121(6) Uani 1.0 2 d .
C(70) C 1.00277(18) 0.59027(17) 1.11255(18) 0.0135(7) Uani 1.0 2 d .
C(71) C 1.09716(18) 0.65116(17) 1.13201(18) 0.0148(7) Uani 1.0 2 d .
C(72) C 1.10866(18) 0.72982(17) 1.11699(18) 0.0154(7) Uani 1.0 2 d .
C(73) C 1.02804(17) 0.74795(17) 1.08483(18) 0.0133(7) Uani 1.0 2 d .
C(74) C 0.9879(2) 0.50780(18) 1.1334(2) 0.0192(8) Uani 1.0 2 d .
C(75) C 1.2086(2) 0.7982(2) 1.1358(3) 0.0239(8) Uani 1.0 2 d .
B(1) B 0.8335(2) 0.70146(19) 1.0183(2) 0.0104(7) Uani 1.0 2 d .
H(1) H 0.3151 0.6031 0.5967 0.0229 Uiso 1.0 2 calc R
H(2) H 0.3085 0.5010 0.6606 0.0254 Uiso 1.0 2 calc R
H(3) H 0.4544 0.5015 0.7478 0.0256 Uiso 1.0 2 calc R
H(4) H 0.6052 0.6032 0.7687 0.0268 Uiso 1.0 2 calc R
H(5) H 0.6130 0.7038 0.7034 0.0225 Uiso 1.0 2 calc R
H(6) H 0.5399 0.6286 0.5167 0.0242 Uiso 1.0 2 calc R
H(7) H 0.6577 0.6740 0.4694 0.0366 Uiso 1.0 2 calc R
H(8) H 0.7349 0.8318 0.4990 0.0389 Uiso 1.0 2 calc R
H(9) H 0.6920 0.9457 0.5736 0.0353 Uiso 1.0 2 calc R
H(10) H 0.5729 0.9011 0.6200 0.0290 Uiso 1.0 2 calc R
H(11) H 0.4056 0.7863 0.7575 0.0150 Uiso 1.0 2 calc R
H(12) H 0.4019 0.7160 0.8693 0.0178 Uiso 1.0 2 calc R
H(13) H 0.3344 0.7958 0.9731 0.0190 Uiso 1.0 2 calc R
H(14) H 0.2953 0.9171 0.9253 0.0159 Uiso 1.0 2 calc R
H(15) H 0.4873 1.0783 0.8994 0.0158 Uiso 1.0 2 calc R
H(16) H 0.4724 1.0923 0.8112 0.0154 Uiso 1.0 2 calc R
H(17) H 0.5360 0.9654 0.8451 0.0207 Uiso 1.0 2 calc R
H(18) H 0.6033 1.0664 0.8592 0.0203 Uiso 1.0 2 calc R
H(19) H 0.5209 0.9796 0.7563 0.0210 Uiso 1.0 2 calc R
H(20) H 0.2047 0.9524 0.8093 0.0190 Uiso 1.0 2 calc R
H(21) H 0.2218 1.0172 0.7629 0.0190 Uiso 1.0 2 calc R
H(22) H 0.3438 1.0725 0.9483 0.0252 Uiso 1.0 2 calc R
H(23) H 0.2647 1.1064 0.9126 0.0254 Uiso 1.0 2 calc R
H(24) H 0.3611 1.1380 0.9013 0.0253 Uiso 1.0 2 calc R
H(25) H 0.1814 0.5862 0.6121 0.0142 Uiso 1.0 2 calc R
H(26) H 0.1545 0.5491 0.7385 0.0187 Uiso 1.0 2 calc R
H(27) H 0.0891 0.6581 0.8153 0.0194 Uiso 1.0 2 calc R
H(28) H 0.0750 0.7644 0.7366 0.0163 Uiso 1.0 2 calc R
H(29) H 0.0321 0.6283 0.3977 0.0145 Uiso 1.0 2 calc R
H(30) H 0.0244 0.5676 0.4491 0.0141 Uiso 1.0 2 calc R
H(31) H 0.1849 0.6450 0.4253 0.0236 Uiso 1.0 2 calc R
H(32) H 0.1014 0.5354 0.3685 0.0234 Uiso 1.0 2 calc R
H(33) H 0.1771 0.5836 0.4773 0.0234 Uiso 1.0 2 calc R
H(34) H -0.0037 0.7814 0.5082 0.0183 Uiso 1.0 2 calc R
H(35) H 0.0267 0.8107 0.6141 0.0185 Uiso 1.0 2 calc R
H(36) H -0.1019 0.6250 0.4626 0.0237 Uiso 1.0 2 calc R
H(37) H -0.1312 0.6976 0.5197 0.0237 Uiso 1.0 2 calc R
H(38) H -0.0712 0.6546 0.5695 0.0239 Uiso 1.0 2 calc R
H(39) H 0.4804 1.0946 0.6004 0.0261 Uiso 1.0 2 calc R
H(40) H 0.4849 0.9959 0.5705 0.0257 Uiso 1.0 2 calc R
H(41) H 0.4988 1.0549 0.6721 0.0265 Uiso 1.0 2 calc R
H(42) H 0.3127 1.1563 0.6538 0.0219 Uiso 1.0 2 calc R
H(43) H 0.4067 1.1517 0.7151 0.0215 Uiso 1.0 2 calc R
H(44) H 0.3091 1.1157 0.7236 0.0217 Uiso 1.0 2 calc R
H(45) H 0.1098 0.9898 0.5983 0.0251 Uiso 1.0 2 calc R
H(46) H 0.0438 0.9175 0.4878 0.0249 Uiso 1.0 2 calc R
H(47) H 0.1143 1.0280 0.5268 0.0249 Uiso 1.0 2 calc R
H(48) H 0.0926 0.8074 0.3185 0.0238 Uiso 1.0 2 calc R
H(49) H 0.0326 0.7948 0.3735 0.0230 Uiso 1.0 2 calc R
H(50) H 0.0863 0.7313 0.3541 0.0237 Uiso 1.0 2 calc R
H(51) H 0.2847 0.7666 0.4021 0.0279 Uiso 1.0 2 calc R
H(52) H 0.3841 0.8614 0.4430 0.0277 Uiso 1.0 2 calc R
H(53) H 0.2859 0.8324 0.3545 0.0275 Uiso 1.0 2 calc R
H(54) H 0.9656 0.8776 1.1791 0.0182 Uiso 1.0 2 calc R
H(55) H 0.9452 1.0776 1.1034 0.0261 Uiso 1.0 2 calc R
H(56) H 0.7751 0.7909 0.9097 0.0177 Uiso 1.0 2 calc R
H(57) H 0.8547 0.7005 0.8629 0.0145 Uiso 1.0 2 calc R
H(58) H 0.6591 0.4253 0.6468 0.0171 Uiso 1.0 2 calc R
H(59) H 0.6852 0.5072 0.9084 0.0167 Uiso 1.0 2 calc R
H(60) H 0.6325 0.6555 0.9589 0.0150 Uiso 1.0 2 calc R
H(61) H 0.5947 0.6516 1.1793 0.0155 Uiso 1.0 2 calc R
H(62) H 0.8622 0.7078 1.1910 0.0141 Uiso 1.0 2 calc R
H(63) H 0.8597 0.5652 1.0670 0.0140 Uiso 1.0 2 calc R
H(64) H 1.1510 0.6393 1.1540 0.0192 Uiso 1.0 2 calc R
H(65) H 1.0383 0.8016 1.0757 0.0174 Uiso 1.0 2 calc R

loop_
_atom_site_aniso_label
_atom_site_aniso_U_11
_atom_site_aniso_U_22
_atom_site_aniso_U_33
_atom_site_aniso_U_12
_atom_site_aniso_U_13
_atom_site_aniso_U_23
Ru(1) 0.00721(9) 0.00786(10) 0.00723(10) 0.00311(7) 0.00279(8) 0.00362(8)
Fe(1) 0.01042(17) 0.01122(18) 0.00882(19) 0.00214(14) 0.00210(15) 0.00519(15)
P(1) 0.0085(3) 0.0089(3) 0.0087(4) 0.0022(3) 0.0031(3) 0.0031(3)
P(2) 0.0083(3) 0.0101(3) 0.0082(4) 0.0026(3) 0.0021(3) 0.0041(3)
F(1) 0.0688(14) 0.0283(10) 0.0179(11) 0.0091(10) 0.0137(11) 0.0047(9)
F(2) 0.0182(10) 0.0876(16) 0.0425(15) 0.0177(11) -0.0061(10) -0.0303(12)
F(3) 0.0612(13) 0.0126(9) 0.0350(12) 0.0051(9) 0.0170(11) 0.0012(8)
F(4) 0.0515(13) 0.0445(12) 0.0633(16) 0.0200(10) 0.0290(12) 0.0462(12)
F(5) 0.0735(16) 0.145(3) 0.103(2) 0.0912(17) 0.0680(17) 0.107(2)
F(6) 0.118(2) 0.0346(12) 0.0272(13) 0.0284(13) 0.0041(13) 0.0210(10)
F(7) 0.0215(9) 0.0446(10) 0.0325(11) 0.0156(8) 0.0202(9) 0.0252(9)
F(8) 0.0477(11) 0.0438(11) 0.0381(12) 0.0344(10) 0.0330(10) 0.0340(10)
F(9) 0.0414(11) 0.0357(10) 0.0116(9) 0.0099(9) 0.0142(9) 0.0057(8)
F(10) 0.0147(8) 0.0190(8) 0.0323(11) 0.0058(7) 0.0110(8) 0.0102(8)
F(11) 0.0344(10) 0.0120(8) 0.0347(11) 0.0043(7) 0.0223(9) -0.0016(8)
F(12) 0.0356(10) 0.0179(9) 0.0333(11) 0.0047(8) 0.0024(9) 0.0173(8)
F(13) 0.0189(9) 0.0582(12) 0.0167(9) 0.0191(9) 0.0076(8) 0.0177(9)
F(14) 0.0171(8) 0.0171(8) 0.0469(12) 0.0116(7) 0.0122(8) 0.0132(8)
F(15) 0.0149(8) 0.0214(8) 0.0337(11) 0.0047(7) 0.0120(8) 0.0178(8)
F(16) 0.0225(9) 0.0408(10) 0.0195(9) 0.0129(8) 0.0147(8) 0.0192(8)
F(17) 0.0501(12) 0.0500(11) 0.0271(10) 0.0418(10) 0.0246(10) 0.0292(9)
F(18) 0.0236(9) 0.0291(9) 0.0134(9) 0.0015(8) 0.0017(8) 0.0074(8)
F(19) 0.0413(11) 0.0148(8) 0.0263(11) 0.0049(8) 0.0051(9) 0.0116(8)
F(20) 0.0838(15) 0.0224(9) 0.0199(10) 0.0160(10) 0.0239(11) 0.0159(8)
F(21) 0.0491(13) 0.0585(13) 0.110(2) 0.0459(12) 0.0520(14) 0.0701(14)
F(22) 0.0203(10) 0.0583(13) 0.109(2) 0.0274(10) 0.0324(12) 0.0637(14)
F(23) 0.0226(9) 0.0234(9) 0.0396(12) -0.0022(8) 0.0111(9) 0.0062(9)
F(24) 0.0272(10) 0.0396(10) 0.0410(12) 0.0075(8) 0.0239(10) 0.0222(10)
C(1) 0.0126(12) 0.0088(12) 0.0072(12) 0.0015(10) 0.0029(10) 0.0028(10)
C(2) 0.0162(13) 0.0123(12) 0.0115(13) 0.0065(11) 0.0054(11) 0.0057(11)
C(3) 0.0120(12) 0.0169(13) 0.0089(13) 0.0076(11) 0.0029(11) 0.0040(11)
C(4) 0.0153(13) 0.0135(13) 0.0114(13) 0.0103(11) 0.0060(11) 0.0046(11)
C(5) 0.0150(13) 0.0233(14) 0.0187(15) 0.0132(12) 0.0059(12) 0.0111(12)
C(6) 0.0178(14) 0.0214(14) 0.0241(16) 0.0077(12) 0.0092(13) 0.0127(13)
C(7) 0.0239(14) 0.0196(14) 0.0207(15) 0.0125(12) 0.0112(13) 0.0135(12)
C(8) 0.0196(14) 0.0255(15) 0.0219(16) 0.0159(12) 0.0087(13) 0.0147(13)
C(9) 0.0143(13) 0.0220(14) 0.0200(15) 0.0117(12) 0.0082(12) 0.0116(12)
C(10) 0.0169(13) 0.0250(15) 0.0140(14) 0.0130(12) 0.0075(12) 0.0131(12)
C(11) 0.0219(14) 0.0231(15) 0.0160(15) 0.0135(12) 0.0090(12) 0.0110(12)
C(12) 0.0262(16) 0.0470(19) 0.0187(16) 0.0251(15) 0.0144(14) 0.0172(15)
C(13) 0.0200(15) 0.055(2) 0.0217(17) 0.0201(15) 0.0131(13) 0.0259(15)
C(14) 0.0207(15) 0.0400(18) 0.0282(18) 0.0142(14) 0.0103(14) 0.0260(15)
C(15) 0.0209(14) 0.0290(16) 0.0228(16) 0.0162(13) 0.0108(13) 0.0169(13)
C(16) 0.0089(12) 0.0092(12) 0.0070(13) 0.0006(10) 0.0000(10) 0.0011(10)
C(17) 0.0103(12) 0.0158(13) 0.0111(13) 0.0044(10) 0.0029(11) 0.0047(11)
C(18) 0.0125(12) 0.0159(13) 0.0160(14) 0.0058(11) 0.0017(11) 0.0101(11)
C(19) 0.0169(13) 0.0193(14) 0.0105(14) 0.0013(11) 0.0016(11) 0.0080(11)
C(20) 0.0152(13) 0.0135(13) 0.0104(13) 0.0028(10) 0.0047(11) 0.0032(11)
C(21) 0.0120(12) 0.0126(13) 0.0140(14) 0.0010(10) 0.0041(11) 0.0053(11)
C(22) 0.0117(13) 0.0214(14) 0.0183(15) 0.0023(11) 0.0048(12) 0.0053(12)
C(23) 0.0147(13) 0.0133(13) 0.0192(15) 0.0064(11) 0.0116(12) 0.0077(11)
C(24) 0.0235(15) 0.0160(14) 0.0237(16) 0.0075(12) 0.0161(13) 0.0050(12)
C(25) 0.0068(11) 0.0096(12) 0.0109(13) -0.0008(10) 0.0018(10) 0.0055(10)
C(26) 0.0117(12) 0.0109(12) 0.0124(14) 0.0001(10) 0.0013(11) 0.0040(11)
C(27) 0.0155(13) 0.0115(13) 0.0192(15) 0.0012(11) 0.0039(12) 0.0102(11)
C(28) 0.0117(13) 0.0204(14) 0.0162(15) 0.0015(11) 0.0054(11) 0.0109(12)
C(29) 0.0097(12) 0.0149(13) 0.0158(14) 0.0041(10) 0.0045(11) 0.0088(11)
C(30) 0.0170(13) 0.0105(12) 0.0077(13) 0.0017(11) 0.0006(11) 0.0018(10)
C(31) 0.0208(14) 0.0236(15) 0.0140(15) 0.0112(12) 0.0039(12) 0.0038(12)
C(32) 0.0101(12) 0.0185(13) 0.0172(14) 0.0075(11) 0.0052(11) 0.0098(12)
C(33) 0.0105(12) 0.0284(15) 0.0206(16) 0.0072(11) 0.0058(12) 0.0141(13)
C(34) 0.0127(12) 0.0121(12) 0.0169(14) 0.0062(10) 0.0077(11) 0.0106(11)
C(35) 0.0160(13) 0.0106(12) 0.0145(14) 0.0066(10) 0.0072(11) 0.0093(11)
C(36) 0.0158(13) 0.0124(12) 0.0132(14) 0.0090(11) 0.0065(11) 0.0093(11)
C(37) 0.0147(13) 0.0135(13) 0.0112(13) 0.0068(11) 0.0054(11) 0.0095(11)
C(38) 0.0153(13) 0.0170(13) 0.0126(14) 0.0077(11) 0.0094(11) 0.0114(11)
C(39) 0.0203(14) 0.0211(14) 0.0223(16) 0.0098(12) 0.0112(13) 0.0141(12)
C(40) 0.0210(14) 0.0124(13) 0.0205(15) 0.0069(11) 0.0095(12) 0.0096(11)
C(41) 0.0177(13) 0.0203(14) 0.0240(16) 0.0120(12) 0.0103(13) 0.0132(13)
C(42) 0.0212(14) 0.0220(14) 0.0141(14) 0.0106(12) 0.0067(12) 0.0120(12)
C(43) 0.0220(14) 0.0262(15) 0.0190(15) 0.0151(12) 0.0135(13) 0.0141(12)
C(44) 0.0097(12) 0.0152(13) 0.0125(13) 0.0069(10) 0.0074(11) 0.0072(11)
C(45) 0.0134(13) 0.0162(13) 0.0160(14) 0.0078(11) 0.0083(11) 0.0084(11)
C(46) 0.0147(13) 0.0140(13) 0.0180(15) 0.0063(11) 0.0105(12) 0.0038(11)
C(47) 0.0234(14) 0.0121(13) 0.0293(17) 0.0093(12) 0.0183(13) 0.0112(12)
C(48) 0.0210(14) 0.0208(14) 0.0271(16) 0.0152(12) 0.0178(13) 0.0182(13)
C(49) 0.0138(13) 0.0150(13) 0.0156(14) 0.0076(11) 0.0085(12) 0.0070(11)
C(50) 0.0242(16) 0.0205(15) 0.0270(18) 0.0075(13) 0.0123(14) 0.0001(13)
C(51) 0.0355(18) 0.0229(16) 0.0297(18) 0.0155(14) 0.0165(16) 0.0170(14)
C(52) 0.0090(12) 0.0148(13) 0.0116(13) 0.0095(10) 0.0048(10) 0.0075(11)
C(53) 0.0091(12) 0.0125(12) 0.0145(14) 0.0061(10) 0.0054(11) 0.0073(11)
C(54) 0.0116(12) 0.0189(13) 0.0149(14) 0.0112(11) 0.0091(11) 0.0107(11)
C(55) 0.0148(13) 0.0158(13) 0.0123(14) 0.0087(11) 0.0058(11) 0.0029(11)
C(56) 0.0100(12) 0.0127(13) 0.0166(14) 0.0071(10) 0.0057(11) 0.0065(11)
C(57) 0.0129(12) 0.0151(13) 0.0144(14) 0.0092(11) 0.0085(11) 0.0096(11)
C(58) 0.0192(14) 0.0243(15) 0.0159(15) 0.0120(12) 0.0108(12) 0.0085(12)
C(59) 0.0173(13) 0.0129(13) 0.0153(14) 0.0069(11) 0.0053(12) 0.0042(11)
C(60) 0.0132(12) 0.0062(11) 0.0100(13) 0.0038(10) 0.0049(11) 0.0031(10)
C(61) 0.0162(13) 0.0114(12) 0.0100(13) 0.0063(10) 0.0053(11) 0.0064(10)
C(62) 0.0137(12) 0.0092(12) 0.0143(14) 0.0070(10) 0.0076(11) 0.0057(11)
C(63) 0.0152(13) 0.0096(12) 0.0138(13) 0.0065(10) 0.0095(11) 0.0064(10)
C(64) 0.0171(13) 0.0108(12) 0.0096(13) 0.0077(11) 0.0072(11) 0.0054(10)
C(65) 0.0109(12) 0.0122(12) 0.0127(13) 0.0062(10) 0.0057(11) 0.0065(11)
C(66) 0.0146(13) 0.0155(13) 0.0182(15) 0.0074(11) 0.0081(12) 0.0088(12)
C(67) 0.0153(13) 0.0231(14) 0.0170(15) 0.0101(12) 0.0092(12) 0.0108(12)
C(68) 0.0144(12) 0.0128(12) 0.0059(12) 0.0074(10) 0.0054(11) 0.0047(10)
C(69) 0.0125(12) 0.0140(13) 0.0086(13) 0.0042(10) 0.0061(11) 0.0054(11)
C(70) 0.0200(13) 0.0133(13) 0.0120(13) 0.0099(11) 0.0090(11) 0.0082(11)
C(71) 0.0138(13) 0.0194(14) 0.0148(14) 0.0112(11) 0.0073(11) 0.0089(11)
C(72) 0.0120(13) 0.0178(13) 0.0162(14) 0.0063(11) 0.0072(11) 0.0085(12)
C(73) 0.0156(13) 0.0127(13) 0.0155(14) 0.0078(11) 0.0080(11) 0.0094(11)
C(74) 0.0233(15) 0.0190(14) 0.0199(16) 0.0128(12) 0.0102(13) 0.0119(12)
C(75) 0.0174(14) 0.0243(16) 0.0370(19) 0.0118(13) 0.0134(14) 0.0204(15)
B(1) 0.0107(13) 0.0127(14) 0.0098(14) 0.0055(11) 0.0054(12) 0.0072(12)

loop_
_atom_type_symbol
_atom_type_description
_atom_type_scat_dispersion_real
_atom_type_scat_dispersion_imag
_atom_type_scat_source
C C 0.0033 0.0016
;
International Tables for Crystallography
(1992, Vol. C, Tables 4.2.6.8 and 6.1.1.4)
;
H H 0.0000 0.0000
;
International Tables for Crystallography
(1992, Vol. C, Table 6.1.1.4)
;
B B 0.0013 0.0007
;
International Tables for Crystallography
(1992, Vol. C, Tables 4.2.6.8 and 6.1.1.4)
;
F F 0.0171 0.0103
;
International Tables for Crystallography
(1992, Vol. C, Tables 4.2.6.8 and 6.1.1.4)
;
P P 0.1023 0.0942
;
International Tables for Crystallography
(1992, Vol. C, Tables 4.2.6.8 and 6.1.1.4)
;
Fe Fe 0.3463 0.8444
;
International Tables for Crystallography
(1992, Vol. C, Tables 4.2.6.8 and 6.1.1.4)
;
Ru Ru -1.2594 0.8363
;
International Tables for Crystallography
(1992, Vol. C, Tables 4.2.6.8 and 6.1.1.4)
;

loop_
_geom_angle_atom_site_label_1
_geom_angle_atom_site_label_2
_geom_angle_atom_site_label_3
_geom_angle
_geom_angle_publ_flag
P(1) Ru(1) P(2) 92.07(3) yes
P(1) Ru(1) C(1) 91.14(8) yes
P(1) Ru(1) C(34) 107.59(6) yes
P(1) Ru(1) C(35) 92.23(7) yes
P(1) Ru(1) C(36) 111.24(7) yes
P(1) Ru(1) C(37) 147.83(8) yes
P(1) Ru(1) C(38) 144.15(5) yes
P(2) Ru(1) C(1) 93.34(8) yes
P(2) Ru(1) C(34) 157.15(6) yes
P(2) Ru(1) C(35) 134.42(8) yes
P(2) Ru(1) C(36) 101.99(7) yes
P(2) Ru(1) C(37) 95.92(7) yes
P(2) Ru(1) C(38) 123.47(5) yes
C(1) Ru(1) C(34) 97.69(12) yes
C(1) Ru(1) C(35) 131.90(12) yes
C(1) Ru(1) C(36) 152.07(13) yes
C(1) Ru(1) C(37) 119.32(12) yes
C(1) Ru(1) C(38) 91.30(13) yes
C(34) Ru(1) C(35) 36.35(12) yes
C(34) Ru(1) C(36) 60.50(11) yes
C(34) Ru(1) C(37) 61.24(9) yes
C(34) Ru(1) C(38) 36.73(8) yes
C(35) Ru(1) C(36) 35.58(8) yes
C(35) Ru(1) C(37) 60.43(9) yes
C(35) Ru(1) C(38) 60.57(11) yes
C(36) Ru(1) C(37) 36.59(10) yes
C(36) Ru(1) C(38) 60.77(12) yes
C(37) Ru(1) C(38) 36.72(11) yes
C(16) Fe(1) C(17) 41.72(12) yes
C(16) Fe(1) C(18) 69.35(12) yes
C(16) Fe(1) C(19) 69.67(12) yes
C(16) Fe(1) C(20) 41.70(13) yes
C(16) Fe(1) C(25) 106.09(12) yes
C(16) Fe(1) C(26) 129.79(13) yes
C(16) Fe(1) C(27) 169.37(14) yes
C(16) Fe(1) C(28) 148.45(13) yes
C(16) Fe(1) C(29) 114.92(12) yes
C(17) Fe(1) C(18) 40.57(14) yes
C(17) Fe(1) C(19) 68.67(13) yes
C(17) Fe(1) C(20) 69.42(12) yes
C(17) Fe(1) C(25) 115.88(13) yes
C(17) Fe(1) C(26) 108.70(12) yes
C(17) Fe(1) C(27) 130.75(12) yes
C(17) Fe(1) C(28) 168.75(13) yes
C(17) Fe(1) C(29) 149.14(14) yes
C(18) Fe(1) C(19) 40.36(13) yes
C(18) Fe(1) C(20) 68.56(12) yes
C(18) Fe(1) C(25) 149.52(13) yes
C(18) Fe(1) C(26) 117.57(12) yes
C(18) Fe(1) C(27) 109.53(12) yes
C(18) Fe(1) C(28) 130.18(14) yes
C(18) Fe(1) C(29) 168.60(14) yes
C(19) Fe(1) C(20) 40.94(13) yes
C(19) Fe(1) C(25) 168.37(13) yes
C(19) Fe(1) C(26) 149.46(13) yes
C(19) Fe(1) C(27) 116.78(13) yes
C(19) Fe(1) C(28) 108.01(13) yes
C(19) Fe(1) C(29) 129.64(13) yes
C(20) Fe(1) C(25) 128.94(12) yes
C(20) Fe(1) C(26) 168.97(14) yes
C(20) Fe(1) C(27) 148.55(14) yes
C(20) Fe(1) C(28) 115.64(13) yes
C(20) Fe(1) C(29) 107.06(12) yes
C(25) Fe(1) C(26) 41.27(12) yes
C(25) Fe(1) C(27) 69.21(12) yes
C(25) Fe(1) C(28) 69.59(13) yes
C(25) Fe(1) C(29) 41.31(13) yes
C(26) Fe(1) C(27) 40.61(14) yes
C(26) Fe(1) C(28) 68.34(12) yes
C(26) Fe(1) C(29) 68.65(11) yes
C(27) Fe(1) C(28) 40.14(13) yes
C(27) Fe(1) C(29) 68.33(12) yes
C(28) Fe(1) C(29) 41.11(14) yes
Ru(1) P(1) C(16) 121.64(8) yes
Ru(1) P(1) C(21) 113.97(11) yes
Ru(1) P(1) C(23) 111.74(9) yes
C(16) P(1) C(21) 99.13(13) yes
C(16) P(1) C(23) 102.98(16) yes
C(21) P(1) C(23) 105.49(12) yes
Ru(1) P(2) C(25) 123.88(7) yes
Ru(1) P(2) C(30) 114.71(11) yes
Ru(1) P(2) C(32) 113.18(10) yes
C(25) P(2) C(30) 101.07(13) yes
C(25) P(2) C(32) 100.23(15) yes
C(30) P(2) C(32) 100.34(12) yes
Ru(1) C(1) C(2) 170.1(3) yes
C(1) C(2) C(3) 174.9(4) yes
C(2) C(3) C(4) 119.6(3) yes
C(2) C(3) C(10) 121.0(3) yes
C(4) C(3) C(10) 119.3(3) yes
C(3) C(4) C(5) 120.1(3) yes
C(3) C(4) C(9) 121.5(3) yes
C(5) C(4) C(9) 118.3(3) yes
C(4) C(5) C(6) 121.0(3) yes
C(5) C(6) C(7) 119.9(3) yes
C(6) C(7) C(8) 119.5(4) yes
C(7) C(8) C(9) 121.3(3) yes
C(4) C(9) C(8) 119.9(3) yes
C(3) C(10) C(11) 121.0(3) yes
C(3) C(10) C(15) 120.4(3) yes
C(11) C(10) C(15) 118.6(3) yes
C(10) C(11) C(12) 120.1(3) yes
C(11) C(12) C(13) 120.8(4) yes
C(12) C(13) C(14) 120.1(4) yes
C(13) C(14) C(15) 119.8(4) yes
C(10) C(15) C(14) 120.6(4) yes
Fe(1) C(16) P(1) 125.34(12) yes
Fe(1) C(16) C(17) 70.03(14) yes
Fe(1) C(16) C(20) 69.71(15) yes
P(1) C(16) C(17) 126.3(3) yes
P(1) C(16) C(20) 126.8(3) yes
C(17) C(16) C(20) 106.9(3) yes
Fe(1) C(17) C(16) 68.25(16) yes
Fe(1) C(17) C(18) 70.56(16) yes
C(16) C(17) C(18) 108.1(3) yes
Fe(1) C(18) C(17) 68.87(16) yes
Fe(1) C(18) C(19) 69.89(16) yes
C(17) C(18) C(19) 108.9(3) yes
Fe(1) C(19) C(18) 69.75(14) yes
Fe(1) C(19) C(20) 68.29(14) yes
C(18) C(19) C(20) 107.7(3) yes
Fe(1) C(20) C(16) 68.59(13) yes
Fe(1) C(20) C(19) 70.77(13) yes
C(16) C(20) C(19) 108.5(3) yes
P(1) C(21) C(22) 113.47(16) yes
P(1) C(23) C(24) 117.57(19) yes
Fe(1) C(25) P(2) 130.09(12) yes
Fe(1) C(25) C(26) 69.63(14) yes
Fe(1) C(25) C(29) 69.07(15) yes
P(2) C(25) C(26) 127.1(3) yes
P(2) C(25) C(29) 126.5(3) yes
C(26) C(25) C(29) 106.2(3) yes
Fe(1) C(26) C(25) 69.10(12) yes
Fe(1) C(26) C(27) 70.00(13) yes
C(25) C(26) C(27) 108.6(3) yes
Fe(1) C(27) C(26) 69.38(14) yes
Fe(1) C(27) C(28) 69.84(14) yes
C(26) C(27) C(28) 108.7(3) yes
Fe(1) C(28) C(27) 70.02(16) yes
Fe(1) C(28) C(29) 68.68(16) yes
C(27) C(28) C(29) 107.6(3) yes
Fe(1) C(29) C(25) 69.63(15) yes
Fe(1) C(29) C(28) 70.21(16) yes
C(25) C(29) C(28) 108.9(3) yes
P(2) C(30) C(31) 116.71(15) yes
P(2) C(32) C(33) 117.4(3) yes
Ru(1) C(34) C(35) 73.56(18) yes
Ru(1) C(34) C(38) 70.60(18) yes
Ru(1) C(34) C(39) 129.6(3) yes
C(35) C(34) C(38) 107.4(3) yes
C(35) C(34) C(39) 125.61(19) yes
C(38) C(34) C(39) 126.1(3) yes
Ru(1) C(35) C(34) 70.09(17) yes
Ru(1) C(35) C(36) 71.85(17) yes
Ru(1) C(35) C(40) 133.2(3) yes
C(34) C(35) C(36) 108.4(2) yes
C(34) C(35) C(40) 125.7(2) yes
C(36) C(35) C(40) 124.9(3) yes
Ru(1) C(36) C(35) 72.57(18) yes
Ru(1) C(36) C(37) 70.05(18) yes
Ru(1) C(36) C(41) 134.8(3) yes
C(35) C(36) C(37) 108.1(3) yes
C(35) C(36) C(41) 123.9(3) yes
C(37) C(36) C(41) 126.34(19) yes
Ru(1) C(37) C(36) 73.36(17) yes
Ru(1) C(37) C(38) 70.88(18) yes
Ru(1) C(37) C(42) 131.5(3) yes
C(36) C(37) C(38) 107.49(18) yes
C(36) C(37) C(42) 125.7(3) yes
C(38) C(37) C(42) 125.4(3) yes
Ru(1) C(38) C(34) 72.67(19) yes
Ru(1) C(38) C(37) 72.39(19) yes
Ru(1) C(38) C(43) 125.6(3) yes
C(34) C(38) C(37) 108.7(3) yes
C(34) C(38) C(43) 125.4(3) yes
C(37) C(38) C(43) 125.69(18) yes
C(45) C(44) C(49) 115.9(3) yes
C(45) C(44) B(1) 118.7(3) yes
C(49) C(44) B(1) 125.22(18) yes
C(44) C(45) C(46) 122.3(3) yes
C(45) C(46) C(47) 120.4(2) yes
C(45) C(46) C(50) 118.6(3) yes
C(47) C(46) C(50) 120.9(3) yes
C(46) C(47) C(48) 118.5(3) yes
C(47) C(48) C(49) 120.8(4) yes
C(47) C(48) C(51) 118.8(3) yes
C(49) C(48) C(51) 120.4(2) yes
C(44) C(49) C(48) 122.0(2) yes
F(1) C(50) F(2) 106.6(3) yes
F(1) C(50) F(3) 105.0(3) yes
F(1) C(50) C(46) 112.1(3) yes
F(2) C(50) F(3) 107.0(3) yes
F(2) C(50) C(46) 112.7(3) yes
F(3) C(50) C(46) 113.0(3) yes
F(4) C(51) F(5) 105.0(3) yes
F(4) C(51) F(6) 105.3(4) yes
F(4) C(51) C(48) 112.6(3) yes
F(5) C(51) F(6) 107.2(3) yes
F(5) C(51) C(48) 112.0(4) yes
F(6) C(51) C(48) 114.1(3) yes
C(53) C(52) C(57) 115.5(3) yes
C(53) C(52) B(1) 122.5(2) yes
C(57) C(52) B(1) 121.8(3) yes
C(52) C(53) C(54) 122.5(3) yes
C(53) C(54) C(55) 121.1(3) yes
C(53) C(54) C(58) 118.0(3) yes
C(55) C(54) C(58) 120.7(3) yes
C(54) C(55) C(56) 117.4(3) yes
C(55) C(56) C(57) 121.4(3) yes
C(55) C(56) C(59) 120.2(3) yes
C(57) C(56) C(59) 118.3(3) yes
C(52) C(57) C(56) 122.0(3) yes
F(7) C(58) F(8) 105.8(3) yes
F(7) C(58) F(9) 106.3(3) yes
F(7) C(58) C(54) 112.0(3) yes
F(8) C(58) F(9) 106.6(3) yes
F(8) C(58) C(54) 112.1(3) yes
F(9) C(58) C(54) 113.5(3) yes
F(10) C(59) F(11) 105.79(17) yes
F(10) C(59) F(12) 105.5(3) yes
F(10) C(59) C(56) 112.4(3) yes
F(11) C(59) F(12) 106.6(3) yes
F(11) C(59) C(56) 112.9(3) yes
F(12) C(59) C(56) 112.99(19) yes
C(61) C(60) C(65) 115.8(3) yes
C(61) C(60) B(1) 121.5(3) yes
C(65) C(60) B(1) 122.5(3) yes
C(60) C(61) C(62) 121.6(3) yes
C(61) C(62) C(63) 121.3(3) yes
C(61) C(62) C(66) 120.8(3) yes
C(63) C(62) C(66) 117.9(3) yes
C(62) C(63) C(64) 118.1(3) yes
C(63) C(64) C(65) 120.8(3) yes
C(63) C(64) C(67) 120.7(3) yes
C(65) C(64) C(67) 118.5(3) yes
C(60) C(65) C(64) 122.4(3) yes
F(13) C(66) F(14) 106.2(3) yes
F(13) C(66) F(15) 106.50(16) yes
F(13) C(66) C(62) 113.3(3) yes
F(14) C(66) F(15) 105.3(3) yes
F(14) C(66) C(62) 112.44(16) yes
F(15) C(66) C(62) 112.5(3) yes
F(16) C(67) F(17) 106.7(3) yes
F(16) C(67) F(18) 105.9(3) yes
F(16) C(67) C(64) 113.8(3) yes
F(17) C(67) F(18) 105.3(2) yes
F(17) C(67) C(64) 112.1(3) yes
F(18) C(67) C(64) 112.3(3) yes
C(69) C(68) C(73) 115.6(3) yes
C(69) C(68) B(1) 121.1(3) yes
C(73) C(68) B(1) 123.0(3) yes
C(68) C(69) C(70) 122.4(3) yes
C(69) C(70) C(71) 121.1(3) yes
C(69) C(70) C(74) 118.9(3) yes
C(71) C(70) C(74) 119.8(3) yes
C(70) C(71) C(72) 117.8(3) yes
C(71) C(72) C(73) 121.1(3) yes
C(71) C(72) C(75) 120.6(3) yes
C(73) C(72) C(75) 118.4(3) yes
C(68) C(73) C(72) 122.0(3) yes
F(19) C(74) F(20) 104.5(3) yes
F(19) C(74) F(21) 105.8(3) yes
F(19) C(74) C(70) 113.4(3) yes
F(20) C(74) F(21) 107.3(3) yes
F(20) C(74) C(70) 111.4(3) yes
F(21) C(74) C(70) 113.8(3) yes
F(22) C(75) F(23) 106.5(2) yes
F(22) C(75) F(24) 106.5(3) yes
F(22) C(75) C(72) 113.5(3) yes
F(23) C(75) F(24) 105.6(3) yes
F(23) C(75) C(72) 112.4(3) yes
F(24) C(75) C(72) 111.8(2) yes
C(44) B(1) C(52) 114.0(3) yes
C(44) B(1) C(60) 104.8(3) yes
C(44) B(1) C(68) 111.63(18) yes
C(52) B(1) C(60) 111.81(18) yes
C(52) B(1) C(68) 103.0(3) yes
C(60) B(1) C(68) 111.9(3) yes
C(4) C(5) H(1) 119.317 no
C(6) C(5) H(1) 119.698 no
C(5) C(6) H(2) 119.706 no
C(7) C(6) H(2) 120.377 no
C(6) C(7) H(3) 120.178 no
C(8) C(7) H(3) 120.321 no
C(7) C(8) H(4) 119.400 no
C(9) C(8) H(4) 119.261 no
C(4) C(9) H(5) 119.847 no
C(8) C(9) H(5) 120.234 no
C(10) C(11) H(6) 119.599 no
C(12) C(11) H(6) 120.291 no
C(11) C(12) H(7) 119.470 no
C(13) C(12) H(7) 119.762 no
C(12) C(13) H(8) 120.287 no
C(14) C(13) H(8) 119.570 no
C(13) C(14) H(9) 120.349 no
C(15) C(14) H(9) 119.880 no
C(10) C(15) H(10) 119.536 no
C(14) C(15) H(10) 119.888 no
Fe(1) C(17) H(11) 125.800 no
C(16) C(17) H(11) 125.783 no
C(18) C(17) H(11) 126.123 no
Fe(1) C(18) H(12) 125.481 no
C(17) C(18) H(12) 125.475 no
C(19) C(18) H(12) 125.627 no
Fe(1) C(19) H(13) 125.830 no
C(18) C(19) H(13) 126.094 no
C(20) C(19) H(13) 126.212 no
Fe(1) C(20) H(14) 125.876 no
C(16) C(20) H(14) 125.632 no
C(19) C(20) H(14) 125.908 no
P(1) C(21) H(15) 116.842 no
P(1) C(21) H(16) 116.745 no
C(22) C(21) H(15) 100.535 no
C(22) C(21) H(16) 100.312 no
H(15) C(21) H(16) 106.548 no
C(21) C(22) H(17) 108.977 no
C(21) C(22) H(18) 110.294 no
C(21) C(22) H(19) 109.223 no
H(17) C(22) H(18) 109.439 no
H(17) C(22) H(19) 109.443 no
H(18) C(22) H(19) 109.448 no
P(1) C(23) H(20) 116.641 no
P(1) C(23) H(21) 116.495 no
C(24) C(23) H(20) 98.550 no
C(24) C(23) H(21) 98.502 no
H(20) C(23) H(21) 106.181 no
C(23) C(24) H(22) 109.199 no
C(23) C(24) H(23) 110.049 no
C(23) C(24) H(24) 109.245 no
H(22) C(24) H(23) 109.447 no
H(22) C(24) H(24) 109.445 no
H(23) C(24) H(24) 109.442 no
Fe(1) C(26) H(25) 125.511 no
C(25) C(26) H(25) 125.515 no
C(27) C(26) H(25) 125.861 no
Fe(1) C(27) H(26) 125.474 no
C(26) C(27) H(26) 125.862 no
C(28) C(27) H(26) 125.412 no
Fe(1) C(28) H(27) 125.624 no
C(27) C(28) H(27) 126.320 no
C(29) C(28) H(27) 126.060 no
Fe(1) C(29) H(28) 125.500 no
C(25) C(29) H(28) 125.492 no
C(28) C(29) H(28) 125.628 no
P(2) C(30) H(29) 117.014 no
P(2) C(30) H(30) 116.993 no
C(31) C(30) H(29) 98.740 no
C(31) C(30) H(30) 98.405 no
H(29) C(30) H(30) 105.967 no
C(30) C(31) H(31) 109.145 no
C(30) C(31) H(32) 109.861 no
C(30) C(31) H(33) 109.499 no
H(31) C(31) H(32) 109.437 no
H(31) C(31) H(33) 109.442 no
H(32) C(31) H(33) 109.442 no
P(2) C(32) H(34) 116.351 no
P(2) C(32) H(35) 116.126 no
C(33) C(32) H(34) 99.203 no
C(33) C(32) H(35) 98.626 no
H(34) C(32) H(35) 106.417 no
C(32) C(33) H(36) 108.846 no
C(32) C(33) H(37) 110.185 no
C(32) C(33) H(38) 109.469 no
H(36) C(33) H(37) 109.442 no
H(36) C(33) H(38) 109.444 no
H(37) C(33) H(38) 109.438 no
C(34) C(39) H(39) 109.650 no
C(34) C(39) H(40) 109.362 no
C(34) C(39) H(41) 109.478 no
H(39) C(39) H(40) 109.476 no
H(39) C(39) H(41) 109.441 no
H(40) C(39) H(41) 109.422 no
C(35) C(40) H(42) 109.164 no
C(35) C(40) H(43) 109.982 no
C(35) C(40) H(44) 109.352 no
H(42) C(40) H(43) 109.440 no
H(42) C(40) H(44) 109.441 no
H(43) C(40) H(44) 109.447 no
C(36) C(41) H(45) 109.396 no
C(36) C(41) H(46) 109.558 no
C(36) C(41) H(47) 109.552 no
H(45) C(41) H(46) 109.440 no
H(45) C(41) H(47) 109.439 no
H(46) C(41) H(47) 109.443 no
C(37) C(42) H(48) 109.200 no
C(37) C(42) H(49) 109.945 no
C(37) C(42) H(50) 109.352 no
H(48) C(42) H(49) 109.436 no
H(48) C(42) H(50) 109.448 no
H(49) C(42) H(50) 109.444 no
C(38) C(43) H(51) 109.589 no
C(38) C(43) H(52) 109.372 no
C(38) C(43) H(53) 109.538 no
H(51) C(43) H(52) 109.444 no
H(51) C(43) H(53) 109.436 no
H(52) C(43) H(53) 109.447 no
C(44) C(45) H(54) 119.144 no
C(46) C(45) H(54) 118.577 no
C(46) C(47) H(55) 120.670 no
C(48) C(47) H(55) 120.795 no
C(44) C(49) H(56) 119.194 no
C(48) C(49) H(56) 118.811 no
C(52) C(53) H(57) 118.674 no
C(54) C(53) H(57) 118.814 no
C(54) C(55) H(58) 121.175 no
C(56) C(55) H(58) 121.430 no
C(52) C(57) H(59) 118.874 no
C(56) C(57) H(59) 119.090 no
C(60) C(61) H(60) 119.294 no
C(62) C(61) H(60) 119.111 no
C(62) C(63) H(61) 121.068 no
C(64) C(63) H(61) 120.869 no
C(60) C(65) H(62) 118.826 no
C(64) C(65) H(62) 118.725 no
C(68) C(69) H(63) 118.800 no
C(70) C(69) H(63) 118.828 no
C(70) C(71) H(64) 121.072 no
C(72) C(71) H(64) 121.171 no
C(68) C(73) H(65) 119.002 no
C(72) C(73) H(65) 118.953 no

loop_
_geom_bond_atom_site_label_1
_geom_bond_atom_site_label_2
_geom_bond_distance
_geom_bond_publ_flag
Ru(1) P(1) 2.3229(8) yes
Ru(1) P(2) 2.3272(7) yes
Ru(1) C(1) 1.895(3) yes
Ru(1) C(34) 2.278(3) yes
Ru(1) C(35) 2.324(3) yes
Ru(1) C(36) 2.315(4) yes
Ru(1) C(37) 2.271(3) yes
Ru(1) C(38) 2.251(4) yes
Fe(1) C(16) 2.008(3) yes
Fe(1) C(17) 2.032(3) yes
Fe(1) C(18) 2.054(3) yes
Fe(1) C(19) 2.056(3) yes
Fe(1) C(20) 2.023(2) yes
Fe(1) C(25) 2.032(3) yes
Fe(1) C(26) 2.039(2) yes
Fe(1) C(27) 2.048(3) yes
Fe(1) C(28) 2.045(3) yes
Fe(1) C(29) 2.025(3) yes
P(1) C(16) 1.810(4) yes
P(1) C(21) 1.830(2) yes
P(1) C(23) 1.839(4) yes
P(2) C(25) 1.822(4) yes
P(2) C(30) 1.837(3) yes
P(2) C(32) 1.826(4) yes
F(1) C(50) 1.348(5) yes
F(2) C(50) 1.314(5) yes
F(3) C(50) 1.339(4) yes
F(4) C(51) 1.331(5) yes
F(5) C(51) 1.332(6) yes
F(6) C(51) 1.314(4) yes
F(7) C(58) 1.351(4) yes
F(8) C(58) 1.338(5) yes
F(9) C(58) 1.336(3) yes
F(10) C(59) 1.343(4) yes
F(11) C(59) 1.344(4) yes
F(12) C(59) 1.340(5) yes
F(13) C(66) 1.337(4) yes
F(14) C(66) 1.349(4) yes
F(15) C(66) 1.342(4) yes
F(16) C(67) 1.337(4) yes
F(17) C(67) 1.344(5) yes
F(18) C(67) 1.348(3) yes
F(19) C(74) 1.341(3) yes
F(20) C(74) 1.338(5) yes
F(21) C(74) 1.323(5) yes
F(22) C(75) 1.330(5) yes
F(23) C(75) 1.343(4) yes
F(24) C(75) 1.350(5) yes
C(1) C(2) 1.260(5) yes
C(2) C(3) 1.360(5) yes
C(3) C(4) 1.482(5) yes
C(3) C(10) 1.479(5) yes
C(4) C(5) 1.396(4) yes
C(4) C(9) 1.397(5) yes
C(5) C(6) 1.382(6) yes
C(6) C(7) 1.380(5) yes
C(7) C(8) 1.376(5) yes
C(8) C(9) 1.376(5) yes
C(10) C(11) 1.402(5) yes
C(10) C(15) 1.398(5) yes
C(11) C(12) 1.381(6) yes
C(12) C(13) 1.370(5) yes
C(13) C(14) 1.389(6) yes
C(14) C(15) 1.385(6) yes
C(16) C(17) 1.439(5) yes
C(16) C(20) 1.435(5) yes
C(17) C(18) 1.417(5) yes
C(18) C(19) 1.418(5) yes
C(19) C(20) 1.427(5) yes
C(21) C(22) 1.539(5) yes
C(23) C(24) 1.549(3) yes
C(25) C(26) 1.435(5) yes
C(25) C(29) 1.431(5) yes
C(26) C(27) 1.418(5) yes
C(27) C(28) 1.405(5) yes
C(28) C(29) 1.429(5) yes
C(30) C(31) 1.533(5) yes
C(32) C(33) 1.546(4) yes
C(34) C(35) 1.436(5) yes
C(34) C(38) 1.427(3) yes
C(34) C(39) 1.497(4) yes
C(35) C(36) 1.417(3) yes
C(35) C(40) 1.497(4) yes
C(36) C(37) 1.440(4) yes
C(36) C(41) 1.510(5) yes
C(37) C(38) 1.425(5) yes
C(37) C(42) 1.498(3) yes
C(38) C(43) 1.505(5) yes
C(44) C(45) 1.399(3) yes
C(44) C(49) 1.402(5) yes
C(44) B(1) 1.639(5) yes
C(45) C(46) 1.398(4) yes
C(46) C(47) 1.382(5) yes
C(46) C(50) 1.492(3) yes
C(47) C(48) 1.387(3) yes
C(48) C(49) 1.393(4) yes
C(48) C(51) 1.492(6) yes
C(52) C(53) 1.400(5) yes
C(52) C(57) 1.402(4) yes
C(52) B(1) 1.634(4) yes
C(53) C(54) 1.388(4) yes
C(54) C(55) 1.391(4) yes
C(54) C(58) 1.494(5) yes
C(55) C(56) 1.384(5) yes
C(56) C(57) 1.396(4) yes
C(56) C(59) 1.502(4) yes
C(60) C(61) 1.409(4) yes
C(60) C(65) 1.399(5) yes
C(60) B(1) 1.645(5) yes
C(61) C(62) 1.391(5) yes
C(62) C(63) 1.389(5) yes
C(62) C(66) 1.502(4) yes
C(63) C(64) 1.383(4) yes
C(64) C(65) 1.392(5) yes
C(64) C(67) 1.492(5) yes
C(68) C(69) 1.395(5) yes
C(68) C(73) 1.400(4) yes
C(68) B(1) 1.646(5) yes
C(69) C(70) 1.389(5) yes
C(70) C(71) 1.382(4) yes
C(70) C(74) 1.497(5) yes
C(71) C(72) 1.383(5) yes
C(72) C(73) 1.395(5) yes
C(72) C(75) 1.496(5) yes
C(5) H(1) 0.930 no
C(6) H(2) 0.930 no
C(7) H(3) 0.930 no
C(8) H(4) 0.930 no
C(9) H(5) 0.930 no
C(11) H(6) 0.930 no
C(12) H(7) 0.930 no
C(13) H(8) 0.930 no
C(14) H(9) 0.930 no
C(15) H(10) 0.930 no
C(17) H(11) 0.980 no
C(18) H(12) 0.980 no
C(19) H(13) 0.980 no
C(20) H(14) 0.980 no
C(21) H(15) 0.970 no
C(21) H(16) 0.970 no
C(22) H(17) 0.960 no
C(22) H(18) 0.960 no
C(22) H(19) 0.960 no
C(23) H(20) 0.970 no
C(23) H(21) 0.970 no
C(24) H(22) 0.960 no
C(24) H(23) 0.960 no
C(24) H(24) 0.960 no
C(26) H(25) 0.980 no
C(27) H(26) 0.980 no
C(28) H(27) 0.980 no
C(29) H(28) 0.980 no
C(30) H(29) 0.970 no
C(30) H(30) 0.970 no
C(31) H(31) 0.960 no
C(31) H(32) 0.960 no
C(31) H(33) 0.960 no
C(32) H(34) 0.970 no
C(32) H(35) 0.970 no
C(33) H(36) 0.960 no
C(33) H(37) 0.960 no
C(33) H(38) 0.960 no
C(39) H(39) 0.960 no
C(39) H(40) 0.960 no
C(39) H(41) 0.960 no
C(40) H(42) 0.960 no
C(40) H(43) 0.960 no
C(40) H(44) 0.960 no
C(41) H(45) 0.960 no
C(41) H(46) 0.960 no
C(41) H(47) 0.960 no
C(42) H(48) 0.960 no
C(42) H(49) 0.960 no
C(42) H(50) 0.960 no
C(43) H(51) 0.960 no
C(43) H(52) 0.960 no
C(43) H(53) 0.960 no
C(45) H(54) 0.930 no
C(47) H(55) 0.930 no
C(49) H(56) 0.930 no
C(53) H(57) 0.930 no
C(55) H(58) 0.930 no
C(57) H(59) 0.930 no
C(61) H(60) 0.930 no
C(63) H(61) 0.930 no
C(65) H(62) 0.930 no
C(69) H(63) 0.930 no
C(71) H(64) 0.930 no
C(73) H(65) 0.930 no

loop_
_geom_contact_atom_site_label_1
_geom_contact_atom_site_label_2
_geom_contact_distance
_geom_contact_publ_flag
_geom_contact_site_symmetry_2
F(1) C(45) 2.863(3) no .
F(1) C(47) 3.511(4) no .
F(2) C(45) 3.015(3) no .
F(2) C(47) 3.322(4) no .
F(3) C(47) 2.742(3) no .
F(4) C(47) 2.815(5) no .
F(4) C(49) 3.541(5) no .
F(5) C(47) 3.052(4) no .
F(5) C(49) 3.298(5) no .
F(6) C(49) 2.763(5) no .
F(7) C(53) 2.931(4) no .
F(7) C(55) 3.464(4) no .
F(8) C(53) 2.911(4) no .
F(8) C(55) 3.419(4) no .
F(9) C(55) 2.738(5) no .
F(10) C(55) 3.279(4) no .
F(10) C(57) 3.093(2) no .
F(11) C(55) 2.758(3) no .
F(12) C(55) 3.563(4) no .
F(12) C(57) 2.825(3) no .
F(13) C(61) 2.775(3) no .
F(14) C(61) 3.316(4) no .
F(14) C(63) 3.093(4) no .
F(15) C(61) 3.562(4) no .
F(15) C(63) 2.797(3) no .
F(16) C(63) 2.740(4) no .
F(17) C(63) 3.461(4) no .
F(17) C(65) 2.890(4) no .
F(18) C(63) 3.410(3) no .
F(18) C(65) 2.972(4) no .
F(19) C(69) 2.818(4) no .
F(19) C(71) 3.575(3) no .
F(20) C(69) 3.087(4) no .
F(20) C(71) 3.232(5) no .
F(21) C(71) 2.767(4) no .
F(22) C(71) 2.730(4) no .
F(23) C(71) 3.425(3) no .
F(23) C(73) 2.947(3) no .
F(24) C(71) 3.448(4) no .
F(24) C(73) 2.920(4) no .
C(1) C(4) 3.555(5) no .
C(1) C(16) 3.551(5) no .
C(1) C(17) 3.339(5) no .
C(1) C(22) 3.533(3) no .
C(1) C(31) 3.304(3) no .
C(1) C(43) 3.285(5) no .
C(2) C(5) 2.926(5) no .
C(2) C(15) 2.977(5) no .
C(2) C(17) 3.507(5) no .
C(4) C(7) 2.789(5) no .
C(4) C(11) 3.039(5) no .
C(5) C(8) 2.747(5) no .
C(5) C(17) 3.540(4) no .
C(6) C(9) 2.771(5) no .
C(9) C(10) 3.018(5) no .
C(9) C(11) 3.138(6) no .
C(10) C(13) 2.786(5) no .
C(11) C(14) 2.774(5) no .
C(12) C(15) 2.765(5) no .
C(16) C(22) 3.217(5) no .
C(17) C(21) 3.581(4) no .
C(17) C(22) 3.389(4) no .
C(20) C(23) 3.161(5) no .
C(20) C(24) 3.524(5) no .
C(21) C(24) 3.130(5) no .
C(21) C(40) 3.542(5) no .
C(25) C(33) 3.227(4) no .
C(26) C(30) 3.276(5) no .
C(29) C(32) 3.151(5) no .
C(29) C(33) 3.305(4) no .
C(30) C(33) 3.183(5) no .
C(30) C(42) 3.538(5) no .
C(32) C(41) 3.499(5) no .
C(39) C(40) 3.182(5) no .
C(39) C(43) 3.182(3) no .
C(40) C(41) 3.115(3) no .
C(41) C(42) 3.210(4) no .
C(42) C(43) 3.174(5) no .
C(44) C(47) 2.845(4) no .
C(44) C(53) 3.176(4) no .
C(44) C(61) 3.312(4) no .
C(44) C(65) 3.507(5) no .
C(44) C(73) 3.084(5) no .
C(45) C(48) 2.754(5) no .
C(45) C(60) 3.226(4) no .
C(45) C(68) 3.134(4) no .
C(45) C(73) 3.168(5) no .
C(46) C(49) 2.760(3) no .
C(49) C(52) 3.169(4) no .
C(49) C(53) 3.159(4) no .
C(49) C(60) 3.572(5) no .
C(52) C(55) 2.860(4) no .
C(52) C(61) 3.187(5) no .
C(52) C(69) 3.232(4) no .
C(52) C(73) 3.485(3) no .
C(53) C(56) 2.745(4) no .
C(53) C(68) 3.349(4) no .
C(54) C(57) 2.751(5) no .
C(57) C(60) 3.089(4) no .
C(57) C(61) 3.263(5) no .
C(57) C(68) 3.384(3) no .
C(57) C(69) 3.512(4) no .
C(60) C(63) 2.850(5) no .
C(60) C(69) 3.172(5) no .
C(61) C(64) 2.761(4) no .
C(62) C(65) 2.749(4) no .
C(65) C(68) 3.081(5) no .
C(65) C(69) 3.170(5) no .
C(68) C(71) 2.850(5) no .
C(69) C(72) 2.744(4) no .
C(70) C(73) 2.746(5) no .
F(1) C(32) 3.499(4) no 2_677
F(2) F(4) 3.293(4) no 2_777
F(2) F(6) 2.993(5) no 2_777
F(2) C(13) 3.113(3) no 2_777
F(2) C(14) 3.193(4) no 2_777
F(3) F(7) 3.201(3) no 2_777
F(3) F(8) 3.058(3) no 2_777
F(3) C(32) 3.426(4) no 2_677
F(3) C(33) 3.343(4) no 2_677
F(4) F(2) 3.293(4) no 2_777
F(4) F(23) 3.203(4) no 2_777
F(4) F(24) 3.167(4) no 2_777
F(4) C(45) 3.536(5) no 2_777
F(4) C(46) 3.442(5) no 2_777
F(4) C(73) 3.518(4) no 2_777
F(5) F(24) 3.238(4) no 2_777
F(5) C(20) 3.587(5) no 2_677
F(5) C(22) 3.369(5) no .
F(6) F(2) 2.993(5) no 2_777
F(6) C(9) 3.441(3) no .
F(7) F(3) 3.201(3) no 2_777
F(7) C(28) 3.190(4) no 1_655
F(7) C(29) 3.152(4) no 1_655
F(7) C(31) 3.528(4) no 2_666
F(8) F(3) 3.058(3) no 2_777
F(8) C(9) 3.490(4) no .
F(8) C(11) 3.536(4) no .
F(8) C(12) 3.553(5) no .
F(9) C(4) 3.587(3) no 2_666
F(9) C(5) 3.110(3) no 2_666
F(9) C(31) 3.209(5) no 2_666
F(10) F(16) 3.039(3) no 2_667
F(10) C(7) 3.505(4) no .
F(10) C(12) 3.246(4) no 2_666
F(10) C(13) 3.476(3) no 2_666
F(10) C(40) 3.481(3) no 1_545
F(10) C(63) 3.474(4) no 2_667
F(11) C(10) 3.482(4) no 2_666
F(11) C(11) 3.501(4) no 2_666
F(11) C(12) 3.563(4) no 2_666
F(11) C(14) 3.594(3) no 2_666
F(11) C(15) 3.518(3) no 2_666
F(11) C(39) 3.525(4) no 1_545
F(11) C(43) 3.277(4) no 2_666
F(12) F(14) 3.446(4) no 2_667
F(12) F(15) 3.264(3) no 2_667
F(12) F(22) 2.768(4) no 2_767
F(13) C(7) 3.165(4) no .
F(13) C(63) 3.583(4) no 2_667
F(14) F(12) 3.446(4) no 2_667
F(14) C(18) 3.481(4) no .
F(14) C(21) 3.515(3) no 2_677
F(14) C(24) 3.482(3) no 2_677
F(15) F(12) 3.264(3) no 2_667
F(15) C(57) 3.585(4) no 2_667
F(15) C(61) 3.290(4) no 2_667
F(15) C(62) 3.172(3) no 2_667
F(15) C(63) 3.422(3) no 2_667
F(16) F(10) 3.039(3) no 2_667
F(16) C(6) 3.404(4) no 2_667
F(16) C(7) 3.338(4) no 2_667
F(16) C(12) 3.448(5) no 1_556
F(16) C(13) 3.537(4) no 1_556
F(17) C(33) 3.341(4) no 1_656
F(18) C(41) 3.563(4) no 2_677
F(19) F(22) 3.564(2) no 2_767
F(19) F(24) 3.194(3) no 2_767
F(19) C(28) 3.559(5) no 2_667
F(19) C(71) 3.299(4) no 2_767
F(19) C(72) 3.319(4) no 2_767
F(19) C(75) 3.524(3) no 2_767
F(20) C(27) 3.208(4) no 2_667
F(20) C(28) 3.202(4) no 2_667
F(20) C(30) 3.394(4) no 1_656
F(20) C(31) 3.154(4) no 1_656
F(21) C(53) 3.390(4) no 2_767
F(21) C(54) 3.465(4) no 2_767
F(22) F(12) 2.768(4) no 2_767
F(22) F(19) 3.564(2) no 2_767
F(23) F(4) 3.203(4) no 2_777
F(24) F(4) 3.167(4) no 2_777
F(24) F(5) 3.238(4) no 2_777
F(24) F(19) 3.194(3) no 2_767
C(4) F(9) 3.587(3) no 2_666
C(5) F(9) 3.110(3) no 2_666
C(6) F(16) 3.404(4) no 2_667
C(7) F(10) 3.505(4) no .
C(7) F(13) 3.165(4) no .
C(7) F(16) 3.338(4) no 2_667
C(8) C(54) 3.590(5) no .
C(9) F(6) 3.441(3) no .
C(9) F(8) 3.490(4) no .
C(10) F(11) 3.482(4) no 2_666
C(11) F(8) 3.536(4) no .
C(11) F(11) 3.501(4) no 2_666
C(12) F(8) 3.553(5) no .
C(12) F(10) 3.246(4) no 2_666
C(12) F(11) 3.563(4) no 2_666
C(12) F(16) 3.448(5) no 1_554
C(13) F(2) 3.113(3) no 2_777
C(13) F(10) 3.476(3) no 2_666
C(13) F(16) 3.537(4) no 1_554
C(14) F(2) 3.193(4) no 2_777
C(14) F(11) 3.594(3) no 2_666
C(15) F(11) 3.518(3) no 2_666
C(18) F(14) 3.481(4) no .
C(19) C(21) 3.585(3) no 2_677
C(20) F(5) 3.587(5) no 2_677
C(21) F(14) 3.515(3) no 2_677
C(21) C(19) 3.585(3) no 2_677
C(22) F(5) 3.369(5) no .
C(24) F(14) 3.482(3) no 2_677
C(27) F(20) 3.208(4) no 2_667
C(27) C(30) 3.467(3) no 2_566
C(28) F(7) 3.190(4) no 1_455
C(28) F(19) 3.559(5) no 2_667
C(28) F(20) 3.202(4) no 2_667
C(29) F(7) 3.152(4) no 1_455
C(30) F(20) 3.394(4) no 1_454
C(30) C(27) 3.467(3) no 2_566
C(31) F(7) 3.528(4) no 2_666
C(31) F(9) 3.209(5) no 2_666
C(31) F(20) 3.154(4) no 1_454
C(32) F(1) 3.499(4) no 2_677
C(32) F(3) 3.426(4) no 2_677
C(33) F(3) 3.343(4) no 2_677
C(33) F(17) 3.341(4) no 1_454
C(39) F(11) 3.525(4) no 1_565
C(40) F(10) 3.481(3) no 1_565
C(40) C(63) 3.547(4) no 2_677
C(41) F(18) 3.563(4) no 2_677
C(43) F(11) 3.277(4) no 2_666
C(45) F(4) 3.536(5) no 2_777
C(46) F(4) 3.442(5) no 2_777
C(53) F(21) 3.390(4) no 2_767
C(54) F(21) 3.465(4) no 2_767
C(54) C(8) 3.590(5) no .
C(57) F(15) 3.585(4) no 2_667
C(61) F(15) 3.290(4) no 2_667
C(62) F(15) 3.172(3) no 2_667
C(63) F(10) 3.474(4) no 2_667
C(63) F(13) 3.583(4) no 2_667
C(63) F(15) 3.422(3) no 2_667
C(63) C(40) 3.547(4) no 2_677
C(71) F(19) 3.299(4) no 2_767
C(72) F(19) 3.319(4) no 2_767
C(73) F(4) 3.518(4) no 2_777
C(75) F(19) 3.524(3) no 2_767
Ru(1) H(19) 3.4835 no .
Ru(1) H(21) 3.4633 no .
Ru(1) H(31) 3.3426 no .
Ru(1) H(41) 3.4769 no .
Ru(1) H(44) 3.5879 no .
Ru(1) H(50) 3.4996 no .
Ru(1) H(51) 3.3511 no .
P(1) H(11) 3.1544 no .
P(1) H(14) 3.1572 no .
P(1) H(17) 2.9618 no .
P(1) H(19) 2.9629 no .
P(1) H(22) 3.0617 no .
P(1) H(24) 3.0607 no .
P(1) H(44) 3.2535 no .
P(2) H(25) 3.1736 no .
P(2) H(28) 3.1566 no .
P(2) H(31) 3.0290 no .
P(2) H(33) 3.0315 no .
P(2) H(36) 3.0434 no .
P(2) H(38) 3.0464 no .
P(2) H(50) 3.4613 no .
F(1) H(54) 2.6418 no .
F(2) H(54) 2.9347 no .
F(2) H(55) 3.4707 no .
F(3) H(55) 2.4408 no .
F(4) H(55) 2.5886 no .
F(5) H(55) 3.0403 no .
F(5) H(56) 3.3997 no .
F(6) H(56) 2.4500 no .
F(7) H(57) 2.7396 no .
F(8) H(57) 2.7888 no .
F(9) H(58) 2.4337 no .
F(10) H(58) 3.3970 no .
F(10) H(59) 3.0528 no .
F(11) H(58) 2.4727 no .
F(12) H(59) 2.5679 no .
F(13) H(60) 2.4620 no .
F(14) H(60) 3.4114 no .
F(14) H(61) 3.0793 no .
F(15) H(61) 2.5596 no .
F(16) H(61) 2.4288 no .
F(17) H(62) 2.7128 no .
F(18) H(61) 3.5976 no .
F(18) H(62) 2.8320 no .
F(19) H(63) 2.5338 no .
F(20) H(63) 3.0835 no .
F(20) H(64) 3.3483 no .
F(21) H(64) 2.4854 no .
F(22) H(64) 2.4223 no .
F(23) H(65) 2.8007 no .
F(24) H(65) 2.7555 no .
C(1) H(1) 3.1901 no .
C(1) H(10) 3.3828 no .
C(1) H(11) 2.6918 no .
C(1) H(17) 3.5869 no .
C(1) H(19) 2.8684 no .
C(1) H(31) 2.7811 no .
C(1) H(33) 3.1329 no .
C(1) H(51) 2.9754 no .
C(1) H(52) 3.3375 no .
C(2) H(1) 2.6594 no .
C(2) H(10) 2.7312 no .
C(2) H(11) 2.6152 no .
C(2) H(19) 3.0111 no .
C(2) H(31) 3.1155 no .
C(2) H(33) 3.2556 no .
C(2) H(51) 3.2399 no .
C(2) H(52) 3.4691 no .
C(3) H(1) 2.6371 no .
C(3) H(5) 2.6752 no .
C(3) H(6) 2.6631 no .
C(3) H(10) 2.6450 no .
C(3) H(11) 3.0547 no .
C(4) H(2) 3.2530 no .
C(4) H(4) 3.2372 no .
C(4) H(6) 2.7777 no .
C(4) H(11) 2.9090 no .
C(5) H(3) 3.2314 no .
C(5) H(5) 3.2418 no .
C(5) H(11) 2.8192 no .
C(5) H(25) 2.9016 no .
C(5) H(33) 3.2027 no .
C(6) H(4) 3.2180 no .
C(6) H(11) 3.5718 no .
C(6) H(12) 3.3673 no .
C(6) H(25) 3.2411 no .
C(7) H(1) 3.2282 no .
C(7) H(5) 3.2357 no .
C(8) H(2) 3.2233 no .
C(9) H(1) 3.2389 no .
C(9) H(3) 3.2363 no .
C(9) H(6) 2.8245 no .
C(10) H(5) 2.7323 no .
C(10) H(7) 3.2485 no .
C(10) H(9) 3.2542 no .
C(11) H(5) 2.7664 no .
C(11) H(8) 3.2312 no .
C(11) H(10) 3.2481 no .
C(12) H(9) 3.2304 no .
C(13) H(6) 3.2297 no .
C(13) H(10) 3.2387 no .
C(14) H(7) 3.2297 no .
C(15) H(6) 3.2480 no .
C(15) H(8) 3.2362 no .
C(15) H(40) 3.3077 no .
C(15) H(52) 3.4793 no .
C(16) H(12) 3.2560 no .
C(16) H(13) 3.2678 no .
C(16) H(15) 2.9372 no .
C(16) H(17) 2.7798 no .
C(16) H(19) 3.5657 no .
C(16) H(20) 2.9285 no .
C(16) H(22) 3.2743 no .
C(17) H(1) 3.4611 no .
C(17) H(13) 3.2502 no .
C(17) H(14) 3.2555 no .
C(17) H(17) 2.6754 no .
C(17) H(19) 3.5915 no .
C(17) H(25) 3.4576 no .
C(18) H(14) 3.2422 no .
C(18) H(26) 3.5003 no .
C(19) H(11) 3.2504 no .
C(19) H(27) 3.4593 no .
C(20) H(11) 3.2557 no .
C(20) H(12) 3.2420 no .
C(20) H(15) 3.5480 no .
C(20) H(20) 2.8869 no .
C(20) H(22) 2.9319 no .
C(20) H(28) 3.3914 no .
C(21) H(21) 3.4175 no .
C(21) H(22) 3.1603 no .
C(21) H(24) 2.7976 no .
C(21) H(41) 3.0332 no .
C(21) H(43) 3.1781 no .
C(21) H(44) 3.3061 no .
C(22) H(11) 3.2089 no .
C(22) H(41) 2.8299 no .
C(23) H(14) 2.8270 no .
C(23) H(15) 3.1068 no .
C(23) H(16) 3.2697 no .
C(23) H(28) 3.4923 no .
C(23) H(35) 3.3947 no .
C(23) H(44) 2.8478 no .
C(23) H(45) 3.4453 no .
C(24) H(14) 2.9290 no .
C(24) H(15) 2.8662 no .
C(24) H(16) 3.3898 no .
C(24) H(44) 3.2064 no .
C(25) H(26) 3.2623 no .
C(25) H(27) 3.2714 no .
C(25) H(30) 2.8432 no .
C(25) H(33) 3.3518 no .
C(25) H(35) 3.0251 no .
C(25) H(36) 3.5302 no .
C(25) H(38) 2.8091 no .
C(26) H(1) 3.0397 no .
C(26) H(2) 3.5398 no .
C(26) H(11) 3.4584 no .
C(26) H(27) 3.2408 no .
C(26) H(28) 3.2398 no .
C(26) H(30) 3.0456 no .
C(26) H(33) 2.9940 no .
C(27) H(12) 3.5042 no .
C(27) H(28) 3.2312 no .
C(28) H(13) 3.4671 no .
C(28) H(25) 3.2376 no .
C(28) H(38) 3.5672 no .
C(29) H(14) 3.3969 no .
C(29) H(20) 3.2694 no .
C(29) H(25) 3.2394 no .
C(29) H(26) 3.2330 no .
C(29) H(35) 2.9721 no .
C(29) H(38) 2.6284 no .
C(30) H(25) 3.1256 no .
C(30) H(34) 3.0886 no .
C(30) H(36) 2.7565 no .
C(30) H(38) 3.4451 no .
C(30) H(50) 2.8460 no .
C(31) H(1) 3.2103 no .
C(31) H(25) 3.0379 no .
C(31) H(50) 3.1559 no .
C(31) H(51) 3.3556 no .
C(32) H(28) 2.9045 no .
C(32) H(29) 2.9696 no .
C(32) H(30) 3.1639 no .
C(32) H(45) 3.2836 no .
C(32) H(46) 3.1273 no .
C(32) H(49) 3.3971 no .
C(33) H(28) 3.1105 no .
C(33) H(29) 3.2920 no .
C(33) H(30) 3.0758 no .
C(34) H(16) 3.4211 no .
C(34) H(19) 3.4741 no .
C(34) H(42) 3.1320 no .
C(34) H(43) 2.6869 no .
C(34) H(44) 3.2680 no .
C(34) H(51) 3.2340 no .
C(34) H(52) 2.6649 no .
C(34) H(53) 3.1707 no .
C(35) H(16) 3.2411 no .
C(35) H(21) 3.3284 no .
C(35) H(39) 2.8602 no .
C(35) H(40) 3.3667 no .
C(35) H(41) 2.8588 no .
C(35) H(45) 2.8288 no .
C(35) H(46) 3.3470 no .
C(35) H(47) 2.8284 no .
C(36) H(21) 3.4354 no .
C(36) H(34) 3.2407 no .
C(36) H(42) 2.8286 no .
C(36) H(43) 3.3481 no .
C(36) H(44) 2.8282 no .
C(36) H(48) 3.1276 no .
C(36) H(49) 2.6935 no .
C(36) H(50) 3.2794 no .
C(37) H(29) 3.5388 no .
C(37) H(31) 3.5877 no .
C(37) H(34) 3.4052 no .
C(37) H(45) 3.2990 no .
C(37) H(46) 2.7127 no .
C(37) H(47) 3.1399 no .
C(37) H(51) 2.8609 no .
C(37) H(52) 3.3617 no .
C(37) H(53) 2.8570 no .
C(38) H(31) 3.5271 no .
C(38) H(39) 3.1420 no .
C(38) H(40) 2.6770 no .
C(38) H(41) 3.2579 no .
C(38) H(48) 2.8446 no .
C(38) H(49) 3.3597 no .
C(38) H(50) 2.8431 no .
C(39) H(10) 3.2616 no .
C(39) H(16) 3.2480 no .
C(39) H(19) 2.9971 no .
C(39) H(43) 2.7766 no .
C(39) H(52) 2.7567 no .
C(40) H(16) 2.8496 no .
C(40) H(21) 3.0877 no .
C(40) H(24) 3.5429 no .
C(40) H(39) 3.1352 no .
C(40) H(41) 3.1582 no .
C(40) H(45) 3.0586 no .
C(40) H(47) 3.0798 no .
C(41) H(21) 3.3643 no .
C(41) H(34) 2.8915 no .
C(41) H(35) 3.4712 no .
C(41) H(42) 3.0553 no .
C(41) H(44) 3.0765 no .
C(41) H(49) 2.8168 no .
C(42) H(29) 2.8902 no .
C(42) H(31) 3.5131 no .
C(42) H(34) 3.2451 no .
C(42) H(46) 2.8184 no .
C(42) H(51) 3.1782 no .
C(42) H(53) 3.1042 no .
C(43) H(31) 3.2597 no .
C(43) H(40) 2.7634 no .
C(43) H(48) 3.1695 no .
C(43) H(50) 3.0967 no .
C(44) H(57) 2.8483 no .
C(44) H(60) 3.2956 no .
C(44) H(65) 2.7043 no .
C(45) H(55) 3.2555 no .
C(45) H(56) 3.2204 no .
C(45) H(62) 3.5157 no .
C(45) H(65) 2.7064 no .
C(47) H(54) 3.2405 no .
C(47) H(56) 3.2452 no .
C(49) H(54) 3.2208 no .
C(49) H(55) 3.2584 no .
C(49) H(57) 2.7159 no .
C(49) H(60) 3.4768 no .
C(50) H(54) 2.6031 no .
C(50) H(55) 2.6669 no .
C(51) H(55) 2.6312 no .
C(51) H(56) 2.6393 no .
C(52) H(56) 2.8222 no .
C(52) H(60) 2.9076 no .
C(52) H(63) 3.2004 no .
C(53) H(56) 2.6526 no .
C(53) H(58) 3.2621 no .
C(53) H(59) 3.2149 no .
C(55) H(57) 3.2476 no .
C(55) H(59) 3.2513 no .
C(57) H(57) 3.2135 no .
C(57) H(58) 3.2674 no .
C(57) H(60) 2.9932 no .
C(57) H(63) 3.1462 no .
C(58) H(57) 2.5912 no .
C(58) H(58) 2.6823 no .
C(59) H(58) 2.6726 no .
C(59) H(59) 2.6106 no .
C(60) H(54) 3.1546 no .
C(60) H(59) 2.7218 no .
C(60) H(63) 2.8644 no .
C(61) H(59) 2.8531 no .
C(61) H(61) 3.2641 no .
C(61) H(62) 3.2246 no .
C(63) H(60) 3.2519 no .
C(63) H(62) 3.2400 no .
C(65) H(54) 3.2139 no .
C(65) H(60) 3.2258 no .
C(65) H(61) 3.2544 no .
C(65) H(63) 2.8293 no .
C(66) H(60) 2.6559 no .
C(66) H(61) 2.6267 no .
C(67) H(61) 2.6662 no .
C(67) H(62) 2.5981 no .
C(68) H(54) 2.8283 no .
C(68) H(57) 3.3786 no .
C(68) H(59) 3.4572 no .
C(68) H(62) 2.6968 no .
C(69) H(59) 3.3436 no .
C(69) H(62) 2.6970 no .
C(69) H(64) 3.2559 no .
C(69) H(65) 3.2110 no .
C(71) H(63) 3.2410 no .
C(71) H(65) 3.2460 no .
C(73) H(54) 2.8636 no .
C(73) H(57) 3.5155 no .
C(73) H(63) 3.2105 no .
C(73) H(64) 3.2613 no .
C(74) H(63) 2.6113 no .
C(74) H(64) 2.6541 no .
C(75) H(64) 2.6707 no .
C(75) H(65) 2.6048 no .
B(1) H(54) 2.7126 no .
B(1) H(56) 2.8507 no .
B(1) H(57) 2.7809 no .
B(1) H(59) 2.7740 no .
B(1) H(60) 2.7876 no .
B(1) H(62) 2.7912 no .
B(1) H(63) 2.7588 no .
B(1) H(65) 2.8062 no .
H(1) H(2) 2.3038 no .
H(1) H(11) 2.7861 no .
H(1) H(25) 2.1864 no .
H(1) H(31) 3.4168 no .
H(1) H(33) 2.2982 no .
H(2) H(3) 2.3176 no .
H(2) H(12) 3.4728 no .
H(2) H(25) 2.8780 no .
H(2) H(26) 3.3343 no .
H(3) H(4) 2.3023 no .
H(4) H(5) 2.2989 no .
H(5) H(6) 2.6446 no .
H(6) H(7) 2.3080 no .
H(7) H(8) 2.3009 no .
H(8) H(9) 2.3176 no .
H(9) H(10) 2.3118 no .
H(10) H(19) 2.7662 no .
H(10) H(40) 2.5810 no .
H(10) H(41) 3.1119 no .
H(10) H(52) 3.1774 no .
H(11) H(12) 2.5631 no .
H(11) H(17) 2.5414 no .
H(11) H(19) 3.1763 no .
H(11) H(25) 3.3375 no .
H(12) H(13) 2.5660 no .
H(12) H(26) 3.3877 no .
H(13) H(14) 2.5806 no .
H(13) H(27) 3.3388 no .
H(14) H(20) 2.4096 no .
H(14) H(22) 2.2928 no .
H(14) H(23) 3.3871 no .
H(14) H(28) 3.2576 no .
H(15) H(17) 2.2664 no .
H(15) H(18) 2.2193 no .
H(15) H(19) 2.7542 no .
H(15) H(22) 2.6784 no .
H(15) H(24) 2.5148 no .
H(16) H(17) 2.7500 no .
H(16) H(18) 2.2167 no .
H(16) H(19) 2.2666 no .
H(16) H(21) 3.5157 no .
H(16) H(24) 2.8204 no .
H(16) H(41) 2.4533 no .
H(16) H(43) 2.3209 no .
H(16) H(44) 2.7709 no .
H(18) H(41) 2.9857 no .
H(19) H(40) 3.1560 no .
H(19) H(41) 2.2199 no .
H(20) H(22) 2.2531 no .
H(20) H(23) 2.1921 no .
H(20) H(24) 2.7405 no .
H(20) H(28) 2.6818 no .
H(20) H(35) 2.9936 no .
H(21) H(22) 2.7395 no .
H(21) H(23) 2.1914 no .
H(21) H(24) 2.2531 no .
H(21) H(35) 3.1757 no .
H(21) H(44) 2.2434 no .
H(21) H(45) 2.5746 no .
H(23) H(44) 3.5685 no .
H(24) H(43) 3.5548 no .
H(24) H(44) 2.7237 no .
H(25) H(26) 2.5666 no .
H(25) H(30) 2.9144 no .
H(25) H(33) 2.2668 no .
H(26) H(27) 2.5529 no .
H(27) H(28) 2.5771 no .
H(28) H(35) 2.4449 no .
H(28) H(37) 3.5651 no .
H(28) H(38) 2.5145 no .
H(29) H(31) 2.2407 no .
H(29) H(32) 2.1762 no .
H(29) H(33) 2.7323 no .
H(29) H(34) 2.9367 no .
H(29) H(36) 2.7149 no .
H(29) H(49) 2.9245 no .
H(29) H(50) 2.1478 no .
H(30) H(31) 2.7261 no .
H(30) H(32) 2.1722 no .
H(30) H(33) 2.2406 no .
H(30) H(34) 3.5463 no .
H(30) H(36) 2.5276 no .
H(30) H(38) 3.1673 no .
H(31) H(50) 2.7108 no .
H(31) H(51) 2.3987 no .
H(32) H(50) 3.4127 no .
H(34) H(36) 2.2539 no .
H(34) H(37) 2.2010 no .
H(34) H(38) 2.7470 no .
H(34) H(45) 2.8643 no .
H(34) H(46) 2.3313 no .
H(34) H(49) 2.6141 no .
H(34) H(50) 3.3791 no .
H(35) H(36) 2.7358 no .
H(35) H(37) 2.1942 no .
H(35) H(38) 2.2540 no .
H(35) H(45) 2.9997 no .
H(35) H(46) 3.2524 no .
H(39) H(42) 3.4282 no .
H(39) H(43) 2.6571 no .
H(39) H(52) 3.3087 no .
H(40) H(51) 3.4419 no .
H(40) H(52) 2.1042 no .
H(40) H(53) 3.3372 no .
H(41) H(43) 2.5771 no .
H(41) H(52) 3.4548 no .
H(42) H(45) 3.1146 no .
H(42) H(47) 2.7253 no .
H(44) H(45) 2.7253 no .
H(44) H(47) 3.1724 no .
H(45) H(49) 3.5427 no .
H(46) H(48) 3.3211 no .
H(46) H(49) 2.1862 no .
H(46) H(50) 3.5550 no .
H(47) H(49) 3.3358 no .
H(48) H(51) 3.3177 no .
H(48) H(53) 2.8127 no .
H(50) H(51) 2.8139 no .
H(50) H(53) 3.1149 no .
H(54) H(62) 2.9048 no .
H(54) H(65) 2.6046 no .
H(56) H(57) 2.3528 no .
H(56) H(60) 3.2175 no .
H(57) H(65) 3.2214 no .
H(59) H(60) 2.7908 no .
H(59) H(63) 2.7619 no .
H(62) H(63) 2.5501 no .
F(1) H(8) 3.4074 no 2_777
F(1) H(20) 3.5793 no 2_677
F(1) H(21) 3.3449 no 2_677
F(1) H(34) 3.4557 no 2_677
F(1) H(35) 2.6795 no 2_677
F(1) H(37) 3.5363 no 2_677
F(1) H(45) 2.9236 no 2_677
F(1) H(47) 3.5240 no 1_656
F(2) H(8) 3.1898 no 2_777
F(2) H(9) 3.3249 no 2_777
F(3) H(20) 3.4413 no 2_677
F(3) H(28) 2.7305 no 2_677
F(3) H(35) 2.5776 no 2_677
F(3) H(37) 3.0038 no 2_677
F(3) H(38) 3.1738 no 2_677
F(4) H(65) 2.6259 no 2_777
F(5) H(14) 2.6856 no 2_677
F(5) H(17) 2.9192 no .
F(5) H(18) 3.0121 no .
F(5) H(22) 2.9919 no 2_677
F(5) H(23) 3.4693 no 2_677
F(6) H(5) 2.7222 no .
F(7) H(27) 2.9841 no 1_655
F(7) H(28) 2.8972 no 1_655
F(7) H(32) 2.7797 no 2_666
F(7) H(33) 3.4588 no 2_666
F(7) H(38) 2.7941 no 1_655
F(8) H(4) 3.4939 no .
F(8) H(5) 2.7887 no .
F(8) H(6) 3.4140 no .
F(8) H(7) 3.4414 no .
F(9) H(1) 2.8058 no 2_666
F(9) H(31) 3.3788 no 2_666
F(9) H(32) 3.0007 no 2_666
F(9) H(33) 2.7469 no 2_666
F(9) H(38) 3.3469 no 1_655
F(10) H(3) 2.7875 no .
F(10) H(7) 3.2057 no 2_666
F(10) H(8) 3.5921 no 2_666
F(10) H(42) 3.0434 no 1_545
F(10) H(43) 3.0196 no 1_545
F(10) H(61) 2.5529 no 2_667
F(11) H(39) 2.6227 no 1_545
F(11) H(43) 3.4811 no 1_545
F(11) H(51) 3.0376 no 2_666
F(11) H(52) 2.8659 no 2_666
F(11) H(53) 3.4097 no 2_666
F(12) H(39) 3.4570 no 1_545
F(12) H(43) 2.9685 no 1_545
F(12) H(61) 3.4939 no 2_667
F(12) H(64) 3.4880 no 2_767
F(13) H(3) 2.7638 no .
F(13) H(12) 2.6820 no .
F(13) H(61) 3.5225 no 2_667
F(14) H(12) 2.8819 no .
F(14) H(13) 3.2138 no .
F(14) H(15) 3.1142 no 2_677
F(14) H(16) 3.0080 no 2_677
F(14) H(24) 2.5517 no 2_677
F(14) H(43) 3.3881 no 2_677
F(14) H(44) 3.5651 no 2_677
F(15) H(59) 2.6887 no 2_667
F(16) H(2) 2.8675 no 2_667
F(16) H(3) 2.7341 no 2_667
F(16) H(7) 2.8427 no 1_556
F(16) H(8) 3.0273 no 1_556
F(16) H(37) 3.2053 no 1_656
F(16) H(42) 2.9217 no 2_677
F(17) H(2) 2.9482 no 2_667
F(17) H(26) 3.0237 no 2_667
F(17) H(29) 3.2958 no 1_656
F(17) H(34) 3.1423 no 1_656
F(17) H(36) 2.7240 no 1_656
F(17) H(37) 3.2775 no 1_656
F(17) H(49) 3.1110 no 1_656
F(18) H(8) 3.5028 no 1_556
F(18) H(34) 2.7653 no 1_656
F(18) H(37) 3.3961 no 1_656
F(18) H(42) 3.1043 no 2_677
F(18) H(45) 3.4292 no 2_677
F(18) H(46) 2.6565 no 1_656
F(18) H(47) 2.8326 no 2_677
F(18) H(49) 2.7439 no 1_656
F(19) H(26) 3.5458 no 2_667
F(19) H(27) 2.7787 no 2_667
F(19) H(64) 3.3400 no 2_767
F(20) H(26) 2.7859 no 2_667
F(20) H(27) 2.7840 no 2_667
F(20) H(29) 2.6514 no 1_656
F(20) H(31) 3.1969 no 1_656
F(20) H(32) 2.5631 no 1_656
F(20) H(50) 2.7968 no 1_656
F(21) H(27) 3.2521 no 2_667
F(21) H(32) 3.5384 no 1_656
F(22) H(18) 2.9820 no 2_777
F(22) H(41) 3.2041 no 2_777
F(22) H(53) 3.0132 no 1_656
F(23) H(9) 3.3897 no 2_777
F(23) H(10) 3.2173 no 2_777
F(23) H(18) 2.9702 no 2_777
F(23) H(19) 3.3996 no 2_777
F(23) H(41) 3.5915 no 2_777
F(23) H(53) 2.9973 no 1_656
F(24) H(13) 2.9186 no 1_655
F(24) H(18) 2.6675 no 2_777
F(24) H(27) 3.4154 no 1_655
C(3) H(58) 3.5427 no 2_666
C(6) H(7) 3.3337 no 2_666
C(7) H(7) 3.2807 no 2_666
C(7) H(60) 3.4442 no .
C(8) H(56) 3.3735 no .
C(8) H(60) 3.3041 no .
C(9) H(56) 3.4733 no .
C(10) H(58) 3.4592 no 2_666
C(11) H(58) 3.2468 no 2_666
C(13) H(42) 3.1343 no 2_676
C(14) H(39) 3.1871 no 2_676
C(15) H(39) 3.5443 no 2_676
C(18) H(15) 3.3088 no 2_677
C(19) H(15) 2.7243 no 2_677
C(19) H(18) 3.1918 no 2_677
C(20) H(15) 3.4159 no 2_677
C(20) H(18) 3.5867 no 2_677
C(21) H(13) 3.2237 no 2_677
C(22) H(13) 3.1913 no 2_677
C(26) H(30) 2.8762 no 2_566
C(26) H(36) 3.4572 no 2_566
C(27) H(29) 3.2141 no 2_566
C(27) H(30) 2.8065 no 2_566
C(27) H(32) 3.2683 no 2_566
C(28) H(30) 3.5010 no 2_566
C(28) H(32) 3.1209 no 2_566
C(30) H(26) 3.3688 no 2_566
C(33) H(2) 3.3639 no 2_566
C(34) H(9) 3.0262 no 2_676
C(35) H(8) 3.5333 no 2_676
C(35) H(9) 3.3103 no 2_676
C(36) H(9) 3.5509 no 2_676
C(37) H(9) 3.4307 no 2_676
C(38) H(9) 3.0932 no 2_676
C(39) H(9) 3.4322 no 2_676
C(39) H(40) 3.2890 no 2_676
C(39) H(52) 3.0381 no 2_676
C(40) H(8) 3.3651 no 2_676
C(40) H(61) 3.2666 no 2_677
C(41) H(46) 3.4393 no 2_576
C(41) H(47) 3.3391 no 2_576
C(42) H(62) 3.3283 no 1_454
C(43) H(39) 3.2874 no 2_676
C(43) H(40) 3.4505 no 2_676
C(44) H(23) 2.9900 no 2_677
C(45) H(23) 3.0736 no 2_677
C(46) H(20) 3.3134 no 2_677
C(46) H(23) 3.1153 no 2_677
C(47) H(20) 3.1884 no 2_677
C(47) H(23) 3.0629 no 2_677
C(48) H(22) 3.5641 no 2_677
C(48) H(23) 2.9077 no 2_677
C(49) H(23) 2.8495 no 2_677
C(50) H(35) 3.1977 no 2_677
C(52) H(4) 2.8262 no .
C(53) H(4) 2.7969 no .
C(54) H(4) 2.8305 no .
C(55) H(4) 2.9334 no .
C(56) H(4) 2.9568 no .
C(57) H(4) 2.8772 no .
C(58) H(32) 3.3255 no 2_666
C(58) H(38) 3.5297 no 1_655
C(59) H(39) 3.5332 no 1_545
C(59) H(43) 3.4137 no 1_545
C(59) H(61) 3.5794 no 2_667
C(60) H(23) 3.5539 no 2_677
C(61) H(23) 3.2673 no 2_677
C(61) H(24) 3.2861 no 2_677
C(62) H(24) 3.1418 no 2_677
C(63) H(42) 3.2650 no 2_677
C(63) H(43) 3.5793 no 2_677
C(63) H(44) 3.2271 no 2_677
C(64) H(42) 3.4659 no 2_677
C(64) H(44) 3.5464 no 2_677
C(66) H(12) 3.3682 no .
C(66) H(24) 3.2724 no 2_677
C(67) H(2) 3.4922 no 2_667
C(67) H(34) 3.5040 no 1_656
C(67) H(36) 3.5838 no 1_656
C(67) H(37) 3.5687 no 1_656
C(67) H(42) 3.3019 no 2_677
C(67) H(49) 3.4382 no 1_656
C(68) H(48) 3.5813 no 1_656
C(69) H(48) 3.5729 no 1_656
C(70) H(48) 3.4807 no 1_656
C(70) H(50) 3.4722 no 1_656
C(71) H(48) 3.3803 no 1_656
C(71) H(53) 3.3981 no 1_656
C(72) H(48) 3.3616 no 1_656
C(72) H(53) 3.4760 no 1_656
C(73) H(48) 3.4518 no 1_656
C(74) H(27) 3.1826 no 2_667
C(75) H(18) 3.1058 no 2_777
C(75) H(53) 3.2970 no 1_656
H(1) F(9) 2.8058 no 2_666
H(2) F(16) 2.8675 no 2_667
H(2) F(17) 2.9482 no 2_667
H(2) C(33) 3.3639 no 2_566
H(2) C(67) 3.4922 no 2_667
H(2) H(7) 3.3086 no 2_666
H(2) H(36) 2.8016 no 2_566
H(2) H(37) 3.1380 no 2_566
H(3) F(10) 2.7875 no .
H(3) F(13) 2.7638 no .
H(3) F(16) 2.7341 no 2_667
H(3) H(7) 3.2223 no 2_666
H(3) H(60) 3.1664 no .
H(3) H(61) 3.1931 no 2_667
H(4) F(8) 3.4939 no .
H(4) C(52) 2.8262 no .
H(4) C(53) 2.7969 no .
H(4) C(54) 2.8305 no .
H(4) C(55) 2.9334 no .
H(4) C(56) 2.9568 no .
H(4) C(57) 2.8772 no .
H(4) H(56) 2.8573 no .
H(4) H(57) 3.3401 no .
H(4) H(58) 3.5045 no .
H(4) H(59) 3.4257 no .
H(4) H(60) 2.8946 no .
H(5) F(6) 2.7222 no .
H(5) F(8) 2.7887 no .
H(5) H(56) 3.0649 no .
H(6) F(8) 3.4140 no .
H(6) H(58) 3.0679 no 2_666
H(7) F(8) 3.4414 no .
H(7) F(10) 3.2057 no 2_666
H(7) F(16) 2.8427 no 1_554
H(7) C(6) 3.3337 no 2_666
H(7) C(7) 3.2807 no 2_666
H(7) H(2) 3.3086 no 2_666
H(7) H(3) 3.2223 no 2_666
H(7) H(37) 3.0590 no 1_655
H(8) F(1) 3.4074 no 2_777
H(8) F(2) 3.1898 no 2_777
H(8) F(10) 3.5921 no 2_666
H(8) F(16) 3.0273 no 1_554
H(8) F(18) 3.5028 no 1_554
H(8) C(35) 3.5333 no 2_676
H(8) C(40) 3.3651 no 2_676
H(8) H(37) 3.5566 no 1_655
H(8) H(42) 2.5634 no 2_676
H(8) H(47) 3.0611 no 2_676
H(9) F(2) 3.3249 no 2_777
H(9) F(23) 3.3897 no 2_777
H(9) C(34) 3.0262 no 2_676
H(9) C(35) 3.3103 no 2_676
H(9) C(36) 3.5509 no 2_676
H(9) C(37) 3.4307 no 2_676
H(9) C(38) 3.0932 no 2_676
H(9) C(39) 3.4322 no 2_676
H(9) H(39) 2.9998 no 2_676
H(9) H(53) 3.3079 no 2_676
H(10) F(23) 3.2173 no 2_777
H(12) F(13) 2.6820 no .
H(12) F(14) 2.8819 no .
H(12) C(66) 3.3682 no .
H(12) H(15) 3.5673 no 2_677
H(13) F(14) 3.2138 no .
H(13) F(24) 2.9186 no 1_455
H(13) C(21) 3.2237 no 2_677
H(13) C(22) 3.1913 no 2_677
H(13) H(15) 2.5172 no 2_677
H(13) H(16) 3.2897 no 2_677
H(13) H(17) 3.4348 no 2_677
H(13) H(18) 2.5700 no 2_677
H(14) F(5) 2.6856 no 2_677
H(14) H(17) 3.3118 no 2_677
H(14) H(18) 3.3692 no 2_677
H(15) F(14) 3.1142 no 2_677
H(15) C(18) 3.3088 no 2_677
H(15) C(19) 2.7243 no 2_677
H(15) C(20) 3.4159 no 2_677
H(15) H(12) 3.5673 no 2_677
H(15) H(13) 2.5172 no 2_677
H(16) F(14) 3.0080 no 2_677
H(16) H(13) 3.2897 no 2_677
H(17) F(5) 2.9192 no .
H(17) H(13) 3.4348 no 2_677
H(17) H(14) 3.3118 no 2_677
H(18) F(5) 3.0121 no .
H(18) F(22) 2.9820 no 2_777
H(18) F(23) 2.9702 no 2_777
H(18) F(24) 2.6675 no 2_777
H(18) C(19) 3.1918 no 2_677
H(18) C(20) 3.5867 no 2_677
H(18) C(75) 3.1058 no 2_777
H(18) H(13) 2.5700 no 2_677
H(18) H(14) 3.3692 no 2_677
H(19) F(23) 3.3996 no 2_777
H(20) F(1) 3.5793 no 2_677
H(20) F(3) 3.4413 no 2_677
H(20) C(46) 3.3134 no 2_677
H(20) C(47) 3.1884 no 2_677
H(20) H(55) 3.2200 no 2_677
H(21) F(1) 3.3449 no 2_677
H(22) F(5) 2.9919 no 2_677
H(22) C(48) 3.5641 no 2_677
H(23) F(5) 3.4693 no 2_677
H(23) C(44) 2.9900 no 2_677
H(23) C(45) 3.0736 no 2_677
H(23) C(46) 3.1153 no 2_677
H(23) C(47) 3.0629 no 2_677
H(23) C(48) 2.9077 no 2_677
H(23) C(49) 2.8495 no 2_677
H(23) C(60) 3.5539 no 2_677
H(23) C(61) 3.2673 no 2_677
H(23) H(56) 3.2997 no 2_677
H(23) H(60) 3.2743 no 2_677
H(24) F(14) 2.5517 no 2_677
H(24) C(61) 3.2861 no 2_677
H(24) C(62) 3.1418 no 2_677
H(24) C(66) 3.2724 no 2_677
H(24) H(60) 3.3756 no 2_677
H(25) H(30) 3.0261 no 2_566
H(25) H(36) 2.9298 no 2_566
H(25) H(38) 3.4853 no 2_566
H(26) F(17) 3.0237 no 2_667
H(26) F(19) 3.5458 no 2_667
H(26) F(20) 2.7859 no 2_667
H(26) C(30) 3.3688 no 2_566
H(26) H(29) 2.8739 no 2_566
H(26) H(30) 2.9108 no 2_566
H(26) H(32) 3.4430 no 2_566
H(26) H(36) 3.2523 no 2_566
H(27) F(7) 2.9841 no 1_455
H(27) F(19) 2.7787 no 2_667
H(27) F(20) 2.7840 no 2_667
H(27) F(21) 3.2521 no 2_667
H(27) F(24) 3.4154 no 1_455
H(27) C(74) 3.1826 no 2_667
H(27) H(32) 3.1854 no 2_566
H(28) F(3) 2.7305 no 2_677
H(28) F(7) 2.8972 no 1_455
H(28) H(55) 3.2534 no 2_677
H(29) F(17) 3.2958 no 1_454
H(29) F(20) 2.6514 no 1_454
H(29) C(27) 3.2141 no 2_566
H(29) H(26) 2.8739 no 2_566
H(30) C(26) 2.8762 no 2_566
H(30) C(27) 2.8065 no 2_566
H(30) C(28) 3.5010 no 2_566
H(30) H(25) 3.0261 no 2_566
H(30) H(26) 2.9108 no 2_566
H(30) H(30) 3.3406 no 2_566
H(31) F(9) 3.3788 no 2_666
H(31) F(20) 3.1969 no 1_454
H(31) H(58) 3.4571 no 2_666
H(32) F(7) 2.7797 no 2_666
H(32) F(9) 3.0007 no 2_666
H(32) F(20) 2.5631 no 1_454
H(32) F(21) 3.5384 no 1_454
H(32) C(27) 3.2683 no 2_566
H(32) C(28) 3.1209 no 2_566
H(32) C(58) 3.3255 no 2_666
H(32) H(26) 3.4430 no 2_566
H(32) H(27) 3.1854 no 2_566
H(33) F(7) 3.4588 no 2_666
H(33) F(9) 2.7469 no 2_666
H(33) H(38) 3.4474 no 2_566
H(34) F(1) 3.4557 no 2_677
H(34) F(17) 3.1423 no 1_454
H(34) F(18) 2.7653 no 1_454
H(34) C(67) 3.5040 no 1_454
H(35) F(1) 2.6795 no 2_677
H(35) F(3) 2.5776 no 2_677
H(35) C(50) 3.1977 no 2_677
H(36) F(17) 2.7240 no 1_454
H(36) C(26) 3.4572 no 2_566
H(36) C(67) 3.5838 no 1_454
H(36) H(2) 2.8016 no 2_566
H(36) H(25) 2.9298 no 2_566
H(36) H(26) 3.2523 no 2_566
H(37) F(1) 3.5363 no 2_677
H(37) F(3) 3.0038 no 2_677
H(37) F(16) 3.2053 no 1_454
H(37) F(17) 3.2775 no 1_454
H(37) F(18) 3.3961 no 1_454
H(37) C(67) 3.5687 no 1_454
H(37) H(2) 3.1380 no 2_566
H(37) H(7) 3.0590 no 1_455
H(37) H(8) 3.5566 no 1_455
H(38) F(3) 3.1738 no 2_677
H(38) F(7) 2.7941 no 1_455
H(38) F(9) 3.3469 no 1_455
H(38) C(58) 3.5297 no 1_455
H(38) H(25) 3.4853 no 2_566
H(38) H(33) 3.4474 no 2_566
H(39) F(11) 2.6227 no 1_565
H(39) F(12) 3.4570 no 1_565
H(39) C(14) 3.1871 no 2_676
H(39) C(15) 3.5443 no 2_676
H(39) C(43) 3.2874 no 2_676
H(39) C(59) 3.5332 no 1_565
H(39) H(9) 2.9998 no 2_676
H(39) H(40) 3.1050 no 2_676
H(39) H(52) 2.4984 no 2_676
H(39) H(53) 3.2748 no 2_676
H(40) C(39) 3.2890 no 2_676
H(40) C(43) 3.4505 no 2_676
H(40) H(39) 3.1050 no 2_676
H(40) H(40) 2.6479 no 2_676
H(40) H(52) 2.7701 no 2_676
H(40) H(53) 3.3385 no 2_676
H(41) F(22) 3.2041 no 2_777
H(41) F(23) 3.5915 no 2_777
H(41) H(52) 3.4655 no 2_676
H(42) F(10) 3.0434 no 1_565
H(42) F(16) 2.9217 no 2_677
H(42) F(18) 3.1043 no 2_677
H(42) C(13) 3.1343 no 2_676
H(42) C(63) 3.2650 no 2_677
H(42) C(64) 3.4659 no 2_677
H(42) C(67) 3.3019 no 2_677
H(42) H(8) 2.5634 no 2_676
H(42) H(61) 2.9140 no 2_677
H(43) F(10) 3.0196 no 1_565
H(43) F(11) 3.4811 no 1_565
H(43) F(12) 2.9685 no 1_565
H(43) F(14) 3.3881 no 2_677
H(43) C(59) 3.4137 no 1_565
H(43) C(63) 3.5793 no 2_677
H(43) H(61) 3.1440 no 2_677
H(44) F(14) 3.5651 no 2_677
H(44) C(63) 3.2271 no 2_677
H(44) C(64) 3.5464 no 2_677
H(44) H(61) 3.1971 no 2_677
H(45) F(1) 2.9236 no 2_677
H(45) F(18) 3.4292 no 2_677
H(45) H(46) 3.4751 no 2_576
H(45) H(47) 3.3759 no 2_576
H(46) F(18) 2.6565 no 1_454
H(46) C(41) 3.4393 no 2_576
H(46) H(45) 3.4751 no 2_576
H(46) H(46) 3.4026 no 2_576
H(46) H(47) 2.9055 no 2_576
H(47) F(1) 3.5240 no 1_454
H(47) F(18) 2.8326 no 2_677
H(47) C(41) 3.3391 no 2_576
H(47) H(8) 3.0611 no 2_676
H(47) H(45) 3.3759 no 2_576
H(47) H(46) 2.9055 no 2_576
H(47) H(47) 3.1967 no 2_576
H(48) C(68) 3.5813 no 1_454
H(48) C(69) 3.5729 no 1_454
H(48) C(70) 3.4807 no 1_454
H(48) C(71) 3.3803 no 1_454
H(48) C(72) 3.3616 no 1_454
H(48) C(73) 3.4518 no 1_454
H(48) H(54) 3.3683 no 1_454
H(48) H(62) 3.0902 no 1_454
H(49) F(17) 3.1110 no 1_454
H(49) F(18) 2.7439 no 1_454
H(49) C(67) 3.4382 no 1_454
H(49) H(62) 2.8471 no 1_454
H(50) F(20) 2.7968 no 1_454
H(50) C(70) 3.4722 no 1_454
H(50) H(62) 3.5483 no 1_454
H(51) F(11) 3.0376 no 2_666
H(51) H(58) 3.4706 no 2_666
H(51) H(64) 3.4715 no 1_454
H(52) F(11) 2.8659 no 2_666
H(52) C(39) 3.0381 no 2_676
H(52) H(39) 2.4984 no 2_676
H(52) H(40) 2.7701 no 2_676
H(52) H(41) 3.4655 no 2_676
H(53) F(11) 3.4097 no 2_666
H(53) F(22) 3.0132 no 1_454
H(53) F(23) 2.9973 no 1_454
H(53) C(71) 3.3981 no 1_454
H(53) C(72) 3.4760 no 1_454
H(53) C(75) 3.2970 no 1_454
H(53) H(9) 3.3079 no 2_676
H(53) H(39) 3.2748 no 2_676
H(53) H(40) 3.3385 no 2_676
H(53) H(64) 3.1499 no 1_454
H(54) H(48) 3.3683 no 1_656
H(55) H(20) 3.2200 no 2_677
H(55) H(28) 3.2534 no 2_677
H(56) C(8) 3.3735 no .
H(56) C(9) 3.4733 no .
H(56) H(4) 2.8573 no .
H(56) H(5) 3.0649 no .
H(56) H(23) 3.2997 no 2_677
H(57) H(4) 3.3401 no .
H(58) C(3) 3.5427 no 2_666
H(58) C(10) 3.4592 no 2_666
H(58) C(11) 3.2468 no 2_666
H(58) H(4) 3.5045 no .
H(58) H(6) 3.0679 no 2_666
H(58) H(31) 3.4571 no 2_666
H(58) H(51) 3.4706 no 2_666
H(59) F(15) 2.6887 no 2_667
H(59) H(4) 3.4257 no .
H(60) C(7) 3.4442 no .
H(60) C(8) 3.3041 no .
H(60) H(3) 3.1664 no .
H(60) H(4) 2.8946 no .
H(60) H(23) 3.2743 no 2_677
H(60) H(24) 3.3756 no 2_677
H(61) F(10) 2.5529 no 2_667
H(61) F(12) 3.4939 no 2_667
H(61) F(13) 3.5225 no 2_667
H(61) C(40) 3.2666 no 2_677
H(61) C(59) 3.5794 no 2_667
H(61) H(3) 3.1931 no 2_667
H(61) H(42) 2.9140 no 2_677
H(61) H(43) 3.1440 no 2_677
H(61) H(44) 3.1971 no 2_677
H(62) C(42) 3.3283 no 1_656
H(62) H(48) 3.0902 no 1_656
H(62) H(49) 2.8471 no 1_656
H(62) H(50) 3.5483 no 1_656
H(64) F(12) 3.4880 no 2_767
H(64) F(19) 3.3400 no 2_767
H(64) H(51) 3.4715 no 1_656
H(64) H(53) 3.1499 no 1_656
H(65) F(4) 2.6259 no 2_777

loop_
_geom_torsion_atom_site_label_1
_geom_torsion_atom_site_label_2
_geom_torsion_atom_site_label_3
_geom_torsion_atom_site_label_4
_geom_torsion
_geom_torsion_publ_flag
P(1) Ru(1) P(2) C(25) -31.05(5) no
P(1) Ru(1) P(2) C(30) -155.37(4) no
P(1) Ru(1) P(2) C(32) 90.30(4) no
P(2) Ru(1) P(1) C(16) 51.01(4) no
P(2) Ru(1) P(1) C(21) 169.56(4) no
P(2) Ru(1) P(1) C(23) -70.98(4) no
C(1) Ru(1) P(1) C(16) -42.37(9) no
C(1) Ru(1) P(1) C(21) 76.18(9) no
C(1) Ru(1) P(1) C(23) -164.36(9) no
P(1) Ru(1) C(34) C(35) -68.79(9) no
P(1) Ru(1) C(34) C(38) 175.46(8) no
P(1) Ru(1) C(34) C(39) 54.2(2) no
C(34) Ru(1) P(1) C(16) -140.80(9) no
C(34) Ru(1) P(1) C(21) -22.26(9) no
C(34) Ru(1) P(1) C(23) 97.21(9) no
P(1) Ru(1) C(35) C(34) 117.21(8) no
P(1) Ru(1) C(35) C(36) -124.66(12) no
P(1) Ru(1) C(35) C(40) -3.5(3) no
C(35) Ru(1) P(1) C(16) -174.38(9) no
C(35) Ru(1) P(1) C(21) -55.83(9) no
C(35) Ru(1) P(1) C(23) 63.63(8) no
P(1) Ru(1) C(36) C(35) 61.86(14) no
P(1) Ru(1) C(36) C(37) 179.25(7) no
P(1) Ru(1) C(36) C(41) -58.89(15) no
C(36) Ru(1) P(1) C(16) 154.72(8) no
C(36) Ru(1) P(1) C(21) -86.73(9) no
C(36) Ru(1) P(1) C(23) 32.73(9) no
P(1) Ru(1) C(37) C(36) -1.3(2) no
P(1) Ru(1) C(37) C(38) 114.50(14) no
P(1) Ru(1) C(37) C(42) -124.65(18) no
C(37) Ru(1) P(1) C(16) 155.57(14) no
C(37) Ru(1) P(1) C(21) -85.89(14) no
C(37) Ru(1) P(1) C(23) 33.58(15) no
P(1) Ru(1) C(38) C(34) -7.4(3) no
P(1) Ru(1) C(38) C(37) -124.19(8) no
P(1) Ru(1) C(38) C(43) 114.11(12) no
C(38) Ru(1) P(1) C(16) -136.16(15) no
C(38) Ru(1) P(1) C(21) -17.62(16) no
C(38) Ru(1) P(1) C(23) 101.85(15) no
C(1) Ru(1) P(2) C(25) 60.21(9) no
C(1) Ru(1) P(2) C(30) -64.11(9) no
C(1) Ru(1) P(2) C(32) -178.44(9) no
P(2) Ru(1) C(34) C(35) 79.4(2) no
P(2) Ru(1) C(34) C(38) -36.3(3) no
P(2) Ru(1) C(34) C(39) -157.65(8) no
C(34) Ru(1) P(2) C(25) 179.1(2) no
C(34) Ru(1) P(2) C(30) 54.8(2) no
C(34) Ru(1) P(2) C(32) -59.5(2) no
P(2) Ru(1) C(35) C(34) -147.70(6) no
P(2) Ru(1) C(35) C(36) -29.57(18) no
P(2) Ru(1) C(35) C(40) 91.6(2) no
C(35) Ru(1) P(2) C(25) -126.21(11) no
C(35) Ru(1) P(2) C(30) 109.47(11) no
C(35) Ru(1) P(2) C(32) -4.86(11) no
P(2) Ru(1) C(36) C(35) 158.88(11) no
P(2) Ru(1) C(36) C(37) -83.74(11) no
P(2) Ru(1) C(36) C(41) 38.13(16) no
C(36) Ru(1) P(2) C(25) -143.28(8) no
C(36) Ru(1) P(2) C(30) 92.40(8) no
C(36) Ru(1) P(2) C(32) -21.93(8) no
P(2) Ru(1) C(37) C(36) 102.16(9) no
P(2) Ru(1) C(37) C(38) -142.02(8) no
P(2) Ru(1) C(37) C(42) -21.2(3) no
C(37) Ru(1) P(2) C(25) -179.85(9) no
C(37) Ru(1) P(2) C(30) 55.84(9) no
C(37) Ru(1) P(2) C(32) -58.49(9) no
P(2) Ru(1) C(38) C(34) 163.98(6) no
P(2) Ru(1) C(38) C(37) 47.20(14) no
P(2) Ru(1) C(38) C(43) -74.50(17) no
C(38) Ru(1) P(2) C(25) 153.98(11) no
C(38) Ru(1) P(2) C(30) 29.66(11) no
C(38) Ru(1) P(2) C(32) -84.67(11) no
C(1) Ru(1) C(34) C(35) -162.45(10) no
C(1) Ru(1) C(34) C(38) 81.80(12) no
C(1) Ru(1) C(34) C(39) -39.5(2) no
C(1) Ru(1) C(35) C(34) 23.67(17) no
C(1) Ru(1) C(35) C(36) 141.80(13) no
C(1) Ru(1) C(35) C(40) -97.0(3) no
C(1) Ru(1) C(36) C(35) -79.28(18) no
C(1) Ru(1) C(36) C(37) 38.10(19) no
C(1) Ru(1) C(36) C(41) 159.97(15) no
C(1) Ru(1) C(37) C(36) -160.64(10) no
C(1) Ru(1) C(37) C(38) -44.82(13) no
C(1) Ru(1) C(37) C(42) 76.0(3) no
C(1) Ru(1) C(38) C(34) -101.15(12) no
C(1) Ru(1) C(38) C(37) 142.07(10) no
C(1) Ru(1) C(38) C(43) 20.36(14) no
C(34) Ru(1) C(35) C(34) 0.00(10) no
C(34) Ru(1) C(35) C(36) 118.13(19) no
C(34) Ru(1) C(35) C(40) -120.7(3) no
C(35) Ru(1) C(34) C(35) 0.00(10) no
C(35) Ru(1) C(34) C(38) -115.76(18) no
C(35) Ru(1) C(34) C(39) 122.9(3) no
C(34) Ru(1) C(36) C(35) -36.91(11) no
C(34) Ru(1) C(36) C(37) 80.47(14) no
C(34) Ru(1) C(36) C(41) -157.66(19) no
C(36) Ru(1) C(34) C(35) 36.13(9) no
C(36) Ru(1) C(34) C(38) -79.63(12) no
C(36) Ru(1) C(34) C(39) 159.1(3) no
C(34) Ru(1) C(37) C(36) -78.30(12) no
C(34) Ru(1) C(37) C(38) 37.52(11) no
C(34) Ru(1) C(37) C(42) 158.4(3) no
C(37) Ru(1) C(34) C(35) 78.24(13) no
C(37) Ru(1) C(34) C(38) -37.51(12) no
C(37) Ru(1) C(34) C(39) -158.8(3) no
C(34) Ru(1) C(38) C(34) 0.00(13) no
C(34) Ru(1) C(38) C(37) -116.8(3) no
C(34) Ru(1) C(38) C(43) 121.5(3) no
C(38) Ru(1) C(34) C(35) 115.8(2) no
C(38) Ru(1) C(34) C(38) 0.00(14) no
C(38) Ru(1) C(34) C(39) -121.3(3) no
C(35) Ru(1) C(36) C(35) 0.00(14) no
C(35) Ru(1) C(36) C(37) 117.4(3) no
C(35) Ru(1) C(36) C(41) -120.8(3) no
C(36) Ru(1) C(35) C(34) -118.1(3) no
C(36) Ru(1) C(35) C(36) 0.00(14) no
C(36) Ru(1) C(35) C(40) 121.1(4) no
C(35) Ru(1) C(37) C(36) -36.44(11) no
C(35) Ru(1) C(37) C(38) 79.38(12) no
C(35) Ru(1) C(37) C(42) -159.8(3) no
C(37) Ru(1) C(35) C(34) -80.65(13) no
C(37) Ru(1) C(35) C(36) 37.49(12) no
C(37) Ru(1) C(35) C(40) 158.6(3) no
C(35) Ru(1) C(38) C(34) 37.81(11) no
C(35) Ru(1) C(38) C(37) -78.98(13) no
C(35) Ru(1) C(38) C(43) 159.32(18) no
C(38) Ru(1) C(35) C(34) -38.21(10) no
C(38) Ru(1) C(35) C(36) 79.92(13) no
C(38) Ru(1) C(35) C(40) -158.9(3) no
C(36) Ru(1) C(37) C(36) 0.00(12) no
C(36) Ru(1) C(37) C(38) 115.82(18) no
C(36) Ru(1) C(37) C(42) -123.3(4) no
C(37) Ru(1) C(36) C(35) -117.4(3) no
C(37) Ru(1) C(36) C(37) 0.00(12) no
C(37) Ru(1) C(36) C(41) 121.9(2) no
C(36) Ru(1) C(38) C(34) 78.84(12) no
C(36) Ru(1) C(38) C(37) -37.94(9) no
C(36) Ru(1) C(38) C(43) -159.65(16) no
C(38) Ru(1) C(36) C(35) -79.30(13) no
C(38) Ru(1) C(36) C(37) 38.08(10) no
C(38) Ru(1) C(36) C(41) 159.95(17) no
C(37) Ru(1) C(38) C(34) 116.8(2) no
C(37) Ru(1) C(38) C(37) 0.00(11) no
C(37) Ru(1) C(38) C(43) -121.70(19) no
C(38) Ru(1) C(37) C(36) -115.82(17) no
C(38) Ru(1) C(37) C(38) 0.00(11) no
C(38) Ru(1) C(37) C(42) 120.8(4) no
C(16) Fe(1) C(17) C(16) 0.00(12) no
C(16) Fe(1) C(17) C(18) 119.68(19) no
C(17) Fe(1) C(16) P(1) 121.0(3) no
C(17) Fe(1) C(16) C(17) 0.00(13) no
C(17) Fe(1) C(16) C(20) -117.7(2) no
C(16) Fe(1) C(18) C(17) -38.16(12) no
C(16) Fe(1) C(18) C(19) 82.54(13) no
C(18) Fe(1) C(16) P(1) 158.1(3) no
C(18) Fe(1) C(16) C(17) 37.15(12) no
C(18) Fe(1) C(16) C(20) -80.55(13) no
C(16) Fe(1) C(19) C(18) -81.67(14) no
C(16) Fe(1) C(19) C(20) 38.00(13) no
C(19) Fe(1) C(16) P(1) -158.7(3) no
C(19) Fe(1) C(16) C(17) 80.36(14) no
C(19) Fe(1) C(16) C(20) -37.33(12) no
C(16) Fe(1) C(20) C(16) 0.00(13) no
C(16) Fe(1) C(20) C(19) -119.8(3) no
C(20) Fe(1) C(16) P(1) -121.3(3) no
C(20) Fe(1) C(16) C(17) 117.7(2) no
C(20) Fe(1) C(16) C(20) 0.00(14) no
C(16) Fe(1) C(25) P(2) 11.0(3) no
C(16) Fe(1) C(25) C(26) 132.93(13) no
C(16) Fe(1) C(25) C(29) -109.63(13) no
C(25) Fe(1) C(16) P(1) 9.9(3) no
C(25) Fe(1) C(16) C(17) -111.05(13) no
C(25) Fe(1) C(16) C(20) 131.26(12) no
C(16) Fe(1) C(26) C(25) -66.28(19) no
C(16) Fe(1) C(26) C(27) 173.56(12) no
C(26) Fe(1) C(16) P(1) 48.9(3) no
C(26) Fe(1) C(16) C(17) -72.11(17) no
C(26) Fe(1) C(16) C(20) 170.20(12) no
C(16) Fe(1) C(28) C(27) 169.25(17) no
C(16) Fe(1) C(28) C(29) 50.1(3) no
C(28) Fe(1) C(16) P(1) -67.1(4) no
C(28) Fe(1) C(16) C(17) 171.89(18) no
C(28) Fe(1) C(16) C(20) 54.2(3) no
C(16) Fe(1) C(29) C(25) 86.23(13) no
C(16) Fe(1) C(29) C(28) -153.74(11) no
C(29) Fe(1) C(16) P(1) -33.3(3) no
C(29) Fe(1) C(16) C(17) -154.32(12) no
C(29) Fe(1) C(16) C(20) 87.98(14) no
C(17) Fe(1) C(18) C(17) 0.00(11) no
C(17) Fe(1) C(18) C(19) 120.70(19) no
C(18) Fe(1) C(17) C(16) -119.68(18) no
C(18) Fe(1) C(17) C(18) 0.00(11) no
C(17) Fe(1) C(19) C(18) -36.90(12) no
C(17) Fe(1) C(19) C(20) 82.77(14) no
C(19) Fe(1) C(17) C(16) -82.97(13) no
C(19) Fe(1) C(17) C(18) 36.71(11) no
C(17) Fe(1) C(20) C(16) 39.01(13) no
C(17) Fe(1) C(20) C(19) -80.79(15) no
C(20) Fe(1) C(17) C(16) -38.99(13) no
C(20) Fe(1) C(17) C(18) 80.69(13) no
C(17) Fe(1) C(25) P(2) -32.6(3) no
C(17) Fe(1) C(25) C(26) 89.27(14) no
C(17) Fe(1) C(25) C(29) -153.29(11) no
C(25) Fe(1) C(17) C(16) 85.34(13) no
C(25) Fe(1) C(17) C(18) -154.98(11) no
C(17) Fe(1) C(26) C(25) -108.24(14) no
C(17) Fe(1) C(26) C(27) 131.60(13) no
C(26) Fe(1) C(17) C(16) 129.47(13) no
C(26) Fe(1) C(17) C(18) -110.85(13) no
C(17) Fe(1) C(27) C(26) -69.22(19) no
C(17) Fe(1) C(27) C(28) 170.57(13) no
C(27) Fe(1) C(17) C(16) 169.45(13) no
C(27) Fe(1) C(17) C(18) -70.87(18) no
C(17) Fe(1) C(29) C(25) 52.0(3) no
C(17) Fe(1) C(29) C(28) 172.06(15) no
C(29) Fe(1) C(17) C(16) 50.0(3) no
C(29) Fe(1) C(17) C(18) 169.68(15) no
C(18) Fe(1) C(19) C(18) 0.00(13) no
C(18) Fe(1) C(19) C(20) 119.7(3) no
C(19) Fe(1) C(18) C(17) -120.7(2) no
C(19) Fe(1) C(18) C(19) 0.00(13) no
C(18) Fe(1) C(20) C(16) 82.60(15) no
C(18) Fe(1) C(20) C(19) -37.19(13) no
C(20) Fe(1) C(18) C(17) -82.99(14) no
C(20) Fe(1) C(18) C(19) 37.71(13) no
C(18) Fe(1) C(25) P(2) -65.5(3) no
C(18) Fe(1) C(25) C(26) 56.4(3) no
C(18) Fe(1) C(25) C(29) 173.87(17) no
C(25) Fe(1) C(18) C(17) 48.6(3) no
C(25) Fe(1) C(18) C(19) 169.31(16) no
C(18) Fe(1) C(26) C(25) -151.52(13) no
C(18) Fe(1) C(26) C(27) 88.32(16) no
C(26) Fe(1) C(18) C(17) 86.92(15) no
C(26) Fe(1) C(18) C(19) -152.38(13) no
C(18) Fe(1) C(27) C(26) -109.91(14) no
C(18) Fe(1) C(27) C(28) 129.88(14) no
C(27) Fe(1) C(18) C(17) 130.59(13) no
C(27) Fe(1) C(18) C(19) -108.72(14) no
C(18) Fe(1) C(28) C(27) -71.19(17) no
C(18) Fe(1) C(28) C(29) 169.64(11) no
C(28) Fe(1) C(18) C(17) 170.94(11) no
C(28) Fe(1) C(18) C(19) -68.36(16) no
C(19) Fe(1) C(20) C(16) 119.8(3) no
C(19) Fe(1) C(20) C(19) 0.00(14) no
C(20) Fe(1) C(19) C(18) -119.7(3) no
C(20) Fe(1) C(19) C(20) 0.00(15) no
C(19) Fe(1) C(26) C(25) 172.3(2) no
C(19) Fe(1) C(26) C(27) 52.1(3) no
C(26) Fe(1) C(19) C(18) 54.0(3) no
C(26) Fe(1) C(19) C(20) 173.65(19) no
C(19) Fe(1) C(27) C(26) -153.31(13) no
C(19) Fe(1) C(27) C(28) 86.48(16) no
C(27) Fe(1) C(19) C(18) 89.11(16) no
C(27) Fe(1) C(19) C(20) -151.22(13) no
C(19) Fe(1) C(28) C(27) -110.46(14) no
C(19) Fe(1) C(28) C(29) 130.37(12) no
C(28) Fe(1) C(19) C(18) 131.69(13) no
C(28) Fe(1) C(19) C(20) -108.64(14) no
C(19) Fe(1) C(29) C(25) 169.77(12) no
C(19) Fe(1) C(29) C(28) -70.20(16) no
C(29) Fe(1) C(19) C(18) 172.27(12) no
C(29) Fe(1) C(19) C(20) -68.06(19) no
C(20) Fe(1) C(25) P(2) 51.0(3) no
C(20) Fe(1) C(25) C(26) 172.94(13) no
C(20) Fe(1) C(25) C(29) -69.63(18) no
C(25) Fe(1) C(20) C(16) -68.21(19) no
C(25) Fe(1) C(20) C(19) 171.99(12) no
C(20) Fe(1) C(27) C(26) 169.48(18) no
C(20) Fe(1) C(27) C(28) 49.3(3) no
C(27) Fe(1) C(20) C(16) 175.26(18) no
C(27) Fe(1) C(20) C(19) 55.5(3) no
C(20) Fe(1) C(28) C(27) -153.99(13) no
C(20) Fe(1) C(28) C(29) 86.84(15) no
C(28) Fe(1) C(20) C(16) -151.92(13) no
C(28) Fe(1) C(20) C(19) 88.28(16) no
C(20) Fe(1) C(29) C(25) 130.29(13) no
C(20) Fe(1) C(29) C(28) -109.68(13) no
C(29) Fe(1) C(20) C(16) -108.55(14) no
C(29) Fe(1) C(20) C(19) 131.66(14) no
C(25) Fe(1) C(26) C(25) 0.00(13) no
C(25) Fe(1) C(26) C(27) -120.2(3) no
C(26) Fe(1) C(25) P(2) -121.9(3) no
C(26) Fe(1) C(25) C(26) 0.00(14) no
C(26) Fe(1) C(25) C(29) 117.4(2) no
C(25) Fe(1) C(27) C(26) 37.59(12) no
C(25) Fe(1) C(27) C(28) -82.62(14) no
C(27) Fe(1) C(25) P(2) -158.9(3) no
C(27) Fe(1) C(25) C(26) -37.02(13) no
C(27) Fe(1) C(25) C(29) 80.42(14) no
C(25) Fe(1) C(28) C(27) 81.60(13) no
C(25) Fe(1) C(28) C(29) -37.58(11) no
C(28) Fe(1) C(25) P(2) 158.1(3) no
C(28) Fe(1) C(25) C(26) -80.03(13) no
C(28) Fe(1) C(25) C(29) 37.41(11) no
C(25) Fe(1) C(29) C(25) 0.00(12) no
C(25) Fe(1) C(29) C(28) 120.03(18) no
C(29) Fe(1) C(25) P(2) 120.7(3) no
C(29) Fe(1) C(25) C(26) -117.4(2) no
C(29) Fe(1) C(25) C(29) 0.00(13) no
C(26) Fe(1) C(27) C(26) -0.00(13) no
C(26) Fe(1) C(27) C(28) -120.2(3) no
C(27) Fe(1) C(26) C(25) 120.2(3) no
C(27) Fe(1) C(26) C(27) 0.00(14) no
C(26) Fe(1) C(28) C(27) 37.25(13) no
C(26) Fe(1) C(28) C(29) -81.92(14) no
C(28) Fe(1) C(26) C(25) 83.32(15) no
C(28) Fe(1) C(26) C(27) -36.83(13) no
C(26) Fe(1) C(29) C(25) -38.94(12) no
C(26) Fe(1) C(29) C(28) 81.09(13) no
C(29) Fe(1) C(26) C(25) 38.98(13) no
C(29) Fe(1) C(26) C(27) -81.18(15) no
C(27) Fe(1) C(28) C(27) 0.00(14) no
C(27) Fe(1) C(28) C(29) -119.2(3) no
C(28) Fe(1) C(27) C(26) 120.2(3) no
C(28) Fe(1) C(27) C(28) 0.00(14) no
C(27) Fe(1) C(29) C(25) -82.74(14) no
C(27) Fe(1) C(29) C(28) 37.28(12) no
C(29) Fe(1) C(27) C(26) 82.05(15) no
C(29) Fe(1) C(27) C(28) -38.16(13) no
C(28) Fe(1) C(29) C(25) -120.03(18) no
C(28) Fe(1) C(29) C(28) 0.00(12) no
C(29) Fe(1) C(28) C(27) 119.2(2) no
C(29) Fe(1) C(28) C(29) 0.00(12) no
Ru(1) P(1) C(16) Fe(1) -47.6(3) no
Ru(1) P(1) C(16) C(17) 42.51(18) no
Ru(1) P(1) C(16) C(20) -137.52(11) no
Ru(1) P(1) C(21) C(22) -67.8(2) no
Ru(1) P(1) C(23) C(24) -147.19(17) no
C(16) P(1) C(21) C(22) 62.9(3) no
C(21) P(1) C(16) Fe(1) -173.19(19) no
C(21) P(1) C(16) C(17) -83.10(16) no
C(21) P(1) C(16) C(20) 96.87(17) no
C(16) P(1) C(23) C(24) 80.6(2) no
C(23) P(1) C(16) Fe(1) 78.47(19) no
C(23) P(1) C(16) C(17) 168.56(13) no
C(23) P(1) C(16) C(20) -11.47(16) no
C(21) P(1) C(23) C(24) -22.8(3) no
C(23) P(1) C(21) C(22) 169.24(19) no
Ru(1) P(2) C(25) Fe(1) 5.6(3) no
Ru(1) P(2) C(25) C(26) -88.20(13) no
Ru(1) P(2) C(25) C(29) 97.96(15) no
Ru(1) P(2) C(30) C(31) 46.2(3) no
Ru(1) P(2) C(32) C(33) 171.86(14) no
C(25) P(2) C(30) C(31) -89.4(2) no
C(30) P(2) C(25) Fe(1) 135.7(2) no
C(30) P(2) C(25) C(26) 41.93(18) no
C(30) P(2) C(25) C(29) -131.90(15) no
C(25) P(2) C(32) C(33) -54.23(19) no
C(32) P(2) C(25) Fe(1) -121.51(19) no
C(32) P(2) C(25) C(26) 144.71(14) no
C(32) P(2) C(25) C(29) -29.12(15) no
C(30) P(2) C(32) C(33) 49.1(3) no
C(32) P(2) C(30) C(31) 167.9(2) no
C(2) C(3) C(4) C(5) 31.1(3) no
C(2) C(3) C(4) C(9) -146.3(2) no
C(2) C(3) C(10) C(11) -143.7(3) no
C(2) C(3) C(10) C(15) 35.9(3) no
C(4) C(3) C(10) C(11) 38.0(3) no
C(4) C(3) C(10) C(15) -142.4(2) no
C(10) C(3) C(4) C(5) -150.5(2) no
C(10) C(3) C(4) C(9) 32.1(3) no
C(3) C(4) C(5) C(6) -177.5(3) no
C(3) C(4) C(9) C(8) 177.0(3) no
C(5) C(4) C(9) C(8) -0.4(4) no
C(9) C(4) C(5) C(6) 0.0(4) no
C(4) C(5) C(6) C(7) 0.3(5) no
C(5) C(6) C(7) C(8) -0.1(5) no
C(6) C(7) C(8) C(9) -0.3(5) no
C(7) C(8) C(9) C(4) 0.6(5) no
C(3) C(10) C(11) C(12) 179.6(2) no
C(3) C(10) C(15) C(14) 179.8(2) no
C(11) C(10) C(15) C(14) -0.6(4) no
C(15) C(10) C(11) C(12) -0.0(4) no
C(10) C(11) C(12) C(13) 0.9(4) no
C(11) C(12) C(13) C(14) -1.1(5) no
C(12) C(13) C(14) C(15) 0.5(5) no
C(13) C(14) C(15) C(10) 0.4(5) no
Fe(1) C(16) C(17) Fe(1) 0.000(15) no
Fe(1) C(16) C(17) C(18) -59.52(12) no
Fe(1) C(16) C(20) Fe(1) 0.000(12) no
Fe(1) C(16) C(20) C(19) 59.75(11) no
P(1) C(16) C(17) Fe(1) -119.78(15) no
P(1) C(16) C(17) C(18) -179.30(11) no
P(1) C(16) C(20) Fe(1) 119.58(16) no
P(1) C(16) C(20) C(19) 179.33(11) no
C(17) C(16) C(20) Fe(1) -60.45(13) no
C(17) C(16) C(20) C(19) -0.70(19) no
C(20) C(16) C(17) Fe(1) 60.24(14) no
C(20) C(16) C(17) C(18) 0.72(19) no
Fe(1) C(17) C(18) Fe(1) 0.000(10) no
Fe(1) C(17) C(18) C(19) -58.56(12) no
C(16) C(17) C(18) Fe(1) 58.09(14) no
C(16) C(17) C(18) C(19) -0.48(19) no
Fe(1) C(18) C(19) Fe(1) 0.000(12) no
Fe(1) C(18) C(19) C(20) -57.91(12) no
C(17) C(18) C(19) Fe(1) 57.95(14) no
C(17) C(18) C(19) C(20) 0.0(2) no
Fe(1) C(19) C(20) Fe(1) 0.000(14) no
Fe(1) C(19) C(20) C(16) -58.40(11) no
C(18) C(19) C(20) Fe(1) 58.82(14) no
C(18) C(19) C(20) C(16) 0.4(2) no
Fe(1) C(25) C(26) Fe(1) 0.000(14) no
Fe(1) C(25) C(26) C(27) 59.02(11) no
Fe(1) C(25) C(29) Fe(1) 0.000(11) no
Fe(1) C(25) C(29) C(28) -59.42(12) no
P(2) C(25) C(26) Fe(1) 125.48(17) no
P(2) C(25) C(26) C(27) -175.50(12) no
P(2) C(25) C(29) Fe(1) -125.07(15) no
P(2) C(25) C(29) C(28) 175.50(11) no
C(26) C(25) C(29) Fe(1) 60.05(13) no
C(26) C(25) C(29) C(28) 0.62(19) no
C(29) C(25) C(26) Fe(1) -59.68(13) no
C(29) C(25) C(26) C(27) -0.66(19) no
Fe(1) C(26) C(27) Fe(1) 0.000(11) no
Fe(1) C(26) C(27) C(28) 58.93(11) no
C(25) C(26) C(27) Fe(1) -58.47(13) no
C(25) C(26) C(27) C(28) 0.5(2) no
Fe(1) C(27) C(28) Fe(1) 0.000(15) no
Fe(1) C(27) C(28) C(29) 58.58(12) no
C(26) C(27) C(28) Fe(1) -58.65(15) no
C(26) C(27) C(28) C(29) -0.1(2) no
Fe(1) C(28) C(29) Fe(1) 0.000(12) no
Fe(1) C(28) C(29) C(25) 59.07(12) no
C(27) C(28) C(29) Fe(1) -59.42(15) no
C(27) C(28) C(29) C(25) -0.4(2) no
Ru(1) C(34) C(35) Ru(1) 0.0 no
Ru(1) C(34) C(35) C(36) -62.01(19) no
Ru(1) C(34) C(35) C(40) 129.5(3) no
Ru(1) C(34) C(38) Ru(1) -0.0 no
Ru(1) C(34) C(38) C(37) 63.91(19) no
Ru(1) C(34) C(38) C(43) -121.8(3) no
C(35) C(34) C(38) Ru(1) -64.9(3) no
C(35) C(34) C(38) C(37) -0.9(4) no
C(35) C(34) C(38) C(43) 173.4(3) no
C(38) C(34) C(35) Ru(1) 62.9(3) no
C(38) C(34) C(35) C(36) 0.9(4) no
C(38) C(34) C(35) C(40) -167.6(3) no
C(39) C(34) C(35) Ru(1) -127.3(4) no
C(39) C(34) C(35) C(36) 170.7(3) no
C(39) C(34) C(35) C(40) 2.2(6) no
C(39) C(34) C(38) Ru(1) 125.4(4) no
C(39) C(34) C(38) C(37) -170.6(3) no
C(39) C(34) C(38) C(43) 3.7(6) no
Ru(1) C(35) C(36) Ru(1) 0.0 no
Ru(1) C(35) C(36) C(37) -61.40(18) no
Ru(1) C(35) C(36) C(41) 132.7(3) no
C(34) C(35) C(36) Ru(1) 60.9(3) no
C(34) C(35) C(36) C(37) -0.5(4) no
C(34) C(35) C(36) C(41) -166.4(3) no
C(40) C(35) C(36) Ru(1) -130.5(4) no
C(40) C(35) C(36) C(37) 168.1(3) no
C(40) C(35) C(36) C(41) 2.2(6) no
Ru(1) C(36) C(37) Ru(1) 0.0 no
Ru(1) C(36) C(37) C(38) -63.09(18) no
Ru(1) C(36) C(37) C(42) 129.6(3) no
C(35) C(36) C(37) Ru(1) 63.0(3) no
C(35) C(36) C(37) C(38) -0.1(4) no
C(35) C(36) C(37) C(42) -167.4(3) no
C(41) C(36) C(37) Ru(1) -131.6(4) no
C(41) C(36) C(37) C(38) 165.4(3) no
C(41) C(36) C(37) C(42) -2.0(6) no
Ru(1) C(37) C(38) Ru(1) 0.0 no
Ru(1) C(37) C(38) C(34) -64.09(19) no
Ru(1) C(37) C(38) C(43) 121.6(3) no
C(36) C(37) C(38) Ru(1) 64.7(3) no
C(36) C(37) C(38) C(34) 0.6(4) no
C(36) C(37) C(38) C(43) -173.7(3) no
C(42) C(37) C(38) Ru(1) -127.9(4) no
C(42) C(37) C(38) C(34) 168.0(3) no
C(42) C(37) C(38) C(43) -6.3(6) no
C(45) C(44) C(49) C(48) 2.7(5) no
C(49) C(44) C(45) C(46) -1.8(5) no
C(45) C(44) B(1) C(52) -163.6(3) no
C(45) C(44) B(1) C(60) 73.8(3) no
C(45) C(44) B(1) C(68) -47.5(4) no
B(1) C(44) C(45) C(46) -177.1(3) no
C(49) C(44) B(1) C(52) 21.6(5) no
C(49) C(44) B(1) C(60) -101.0(4) no
C(49) C(44) B(1) C(68) 137.7(3) no
B(1) C(44) C(49) C(48) 177.6(3) no
C(44) C(45) C(46) C(47) -0.5(5) no
C(44) C(45) C(46) C(50) -177.6(3) no
C(45) C(46) C(47) C(48) 1.9(5) no
C(45) C(46) C(50) F(1) -49.8(5) no
C(45) C(46) C(50) F(2) 70.5(5) no
C(45) C(46) C(50) F(3) -168.1(3) no
C(47) C(46) C(50) F(1) 133.1(4) no
C(47) C(46) C(50) F(2) -106.7(4) no
C(47) C(46) C(50) F(3) 14.8(5) no
C(50) C(46) C(47) C(48) 179.0(3) no
C(46) C(47) C(48) C(49) -1.0(5) no
C(46) C(47) C(48) C(51) 176.7(3) no
C(47) C(48) C(49) C(44) -1.4(5) no
C(47) C(48) C(51) F(4) 42.7(5) no
C(47) C(48) C(51) F(5) -75.4(4) no
C(47) C(48) C(51) F(6) 162.6(3) no
C(49) C(48) C(51) F(4) -139.6(3) no
C(49) C(48) C(51) F(5) 102.3(4) no
C(49) C(48) C(51) F(6) -19.6(5) no
C(51) C(48) C(49) C(44) -179.0(3) no
C(53) C(52) C(57) C(56) -0.1(5) no
C(57) C(52) C(53) C(54) 2.9(5) no
C(53) C(52) B(1) C(44) 36.1(4) no
C(53) C(52) B(1) C(60) 154.8(3) no
C(53) C(52) B(1) C(68) -84.9(4) no
B(1) C(52) C(53) C(54) 177.4(3) no
C(57) C(52) B(1) C(44) -149.8(3) no
C(57) C(52) B(1) C(60) -31.2(4) no
C(57) C(52) B(1) C(68) 89.1(3) no
B(1) C(52) C(57) C(56) -174.6(3) no
C(52) C(53) C(54) C(55) -3.1(5) no
C(52) C(53) C(54) C(58) 173.3(3) no
C(53) C(54) C(55) C(56) 0.3(5) no
C(53) C(54) C(58) F(7) 60.3(4) no
C(53) C(54) C(58) F(8) -58.5(4) no
C(53) C(54) C(58) F(9) -179.4(3) no
C(55) C(54) C(58) F(7) -123.3(3) no
C(55) C(54) C(58) F(8) 117.9(3) no
C(55) C(54) C(58) F(9) -2.9(5) no
C(58) C(54) C(55) C(56) -176.0(3) no
C(54) C(55) C(56) C(57) 2.5(5) no
C(54) C(55) C(56) C(59) 178.7(3) no
C(55) C(56) C(57) C(52) -2.6(5) no
C(55) C(56) C(59) F(10) -98.5(4) no
C(55) C(56) C(59) F(11) 21.1(4) no
C(55) C(56) C(59) F(12) 142.2(3) no
C(57) C(56) C(59) F(10) 77.9(4) no
C(57) C(56) C(59) F(11) -162.5(3) no
C(57) C(56) C(59) F(12) -41.4(4) no
C(59) C(56) C(57) C(52) -178.9(3) no
C(61) C(60) C(65) C(64) 1.7(4) no
C(65) C(60) C(61) C(62) -1.4(4) no
C(61) C(60) B(1) C(44) 77.5(3) no
C(61) C(60) B(1) C(52) -46.4(4) no
C(61) C(60) B(1) C(68) -161.3(2) no
B(1) C(60) C(61) C(62) -176.4(2) no
C(65) C(60) B(1) C(44) -97.2(3) no
C(65) C(60) B(1) C(52) 138.9(3) no
C(65) C(60) B(1) C(68) 24.0(3) no
B(1) C(60) C(65) C(64) 176.7(2) no
C(60) C(61) C(62) C(63) 0.3(4) no
C(60) C(61) C(62) C(66) 179.6(2) no
C(61) C(62) C(63) C(64) 0.6(4) no
C(61) C(62) C(66) F(13) 19.6(4) no
C(61) C(62) C(66) F(14) -100.9(3) no
C(61) C(62) C(66) F(15) 140.5(3) no
C(63) C(62) C(66) F(13) -161.0(3) no
C(63) C(62) C(66) F(14) 78.5(4) no
C(63) C(62) C(66) F(15) -40.1(3) no
C(66) C(62) C(63) C(64) -178.8(2) no
C(62) C(63) C(64) C(65) -0.3(4) no
C(62) C(63) C(64) C(67) -179.5(2) no
C(63) C(64) C(65) C(60) -0.9(4) no
C(63) C(64) C(67) F(16) 3.8(4) no
C(63) C(64) C(67) F(17) 125.1(3) no
C(63) C(64) C(67) F(18) -116.6(3) no
C(65) C(64) C(67) F(16) -175.4(2) no
C(65) C(64) C(67) F(17) -54.1(3) no
C(65) C(64) C(67) F(18) 64.2(4) no
C(67) C(64) C(65) C(60) 178.3(2) no
C(69) C(68) C(73) C(72) -0.5(4) no
C(73) C(68) C(69) C(70) 0.8(4) no
C(69) C(68) B(1) C(44) 162.3(3) no
C(69) C(68) B(1) C(52) -75.1(4) no
C(69) C(68) B(1) C(60) 45.2(3) no
B(1) C(68) C(69) C(70) 174.7(3) no
C(73) C(68) B(1) C(44) -24.3(4) no
C(73) C(68) B(1) C(52) 98.3(3) no
C(73) C(68) B(1) C(60) -141.4(3) no
B(1) C(68) C(73) C(72) -174.2(3) no
C(68) C(69) C(70) C(71) -0.2(4) no
C(68) C(69) C(70) C(74) 175.3(3) no
C(69) C(70) C(71) C(72) -0.7(4) no
C(69) C(70) C(74) F(19) 38.2(4) no
C(69) C(70) C(74) F(20) -79.4(3) no
C(69) C(70) C(74) F(21) 159.2(3) no
C(71) C(70) C(74) F(19) -146.2(3) no
C(71) C(70) C(74) F(20) 96.2(4) no
C(71) C(70) C(74) F(21) -25.2(4) no
C(74) C(70) C(71) C(72) -176.2(3) no
C(70) C(71) C(72) C(73) 1.1(4) no
C(70) C(71) C(72) C(75) -179.5(3) no
C(71) C(72) C(73) C(68) -0.5(4) no
C(71) C(72) C(75) F(22) 2.0(4) no
C(71) C(72) C(75) F(23) -118.8(3) no
C(71) C(72) C(75) F(24) 122.5(3) no
C(73) C(72) C(75) F(22) -178.5(3) no
C(73) C(72) C(75) F(23) 60.6(4) no
C(73) C(72) C(75) F(24) -58.0(4) no
C(75) C(72) C(73) C(68) -179.9(3) no
